data_7111367
loop_
_publ_author_name
'Zhang, Bing-guang'
'Cai, Ping'
'Duan, Chun-ying'
'Miao, Ren'
'Zhu, Long-gen'
'Niitsu, Takashi'
'Inoue, Hakuai'

_publ_section_title
;
 Imidazolidinium-based robust crypt with unique selectivity for fluoride
 anion
;
_journal_issue 19
_journal_name_full 'Chemical Communications'
_journal_page_first 2206
_journal_page_last 2207
_journal_paper_doi 10.1039/b407434c
_journal_year 2004
_chemical_formula_sum 'C21 H43 B2 Cl2 F9 N8 O9'
_chemical_formula_weight 815.15
_chemical_name_systematic
;
?
;
_space_group_IT_number 2
_symmetry_cell_setting triclinic
_symmetry_space_group_name_Hall '-P 1'
_symmetry_space_group_name_H-M 'P -1'
_atom_sites_solution_hydrogens geom
_atom_sites_solution_primary direct
_atom_sites_solution_secondary difmap
_audit_creation_method SHELXL-97
_cell_angle_alpha 90.1500(10)
_cell_angle_beta 91.8500(10)
_cell_angle_gamma 108.6760(10)
_cell_formula_units_Z 8
_cell_length_a 18.2470(10)
_cell_length_b 19.0596(9)
_cell_length_c 20.7977(11)
_cell_measurement_reflns_used 3356
_cell_measurement_temperature 293(2)
_cell_measurement_theta_max 19.7
_cell_measurement_theta_min 2.26
_cell_volume 6848.0(6)
_computing_cell_refinement 'Bruker SMART'
_computing_data_collection 'Bruker SMART'
_computing_data_reduction 'Bruker SAINT'
_computing_molecular_graphics 'Bruker SHELXTL'
_computing_publication_material 'Bruker SHELXTL'
_computing_structure_refinement 'Bruker SHELXTL'
_computing_structure_solution 'Bruker SHELXTL'
_diffrn_ambient_temperature 293(2)
_diffrn_measured_fraction_theta_full 0.980
_diffrn_measured_fraction_theta_max 0.980
_diffrn_measurement_device_type 'CCD area detector'
_diffrn_measurement_method 'phi and omega scans'
_diffrn_radiation_monochromator graphite
_diffrn_radiation_source 'fine-focus sealed tube'
_diffrn_radiation_type MoK\a
_diffrn_radiation_wavelength 0.71073
_diffrn_reflns_av_R_equivalents 0.0600
_diffrn_reflns_av_sigmaI/netI 0.1737
_diffrn_reflns_limit_h_max 21
_diffrn_reflns_limit_h_min -21
_diffrn_reflns_limit_k_max 16
_diffrn_reflns_limit_k_min -22
_diffrn_reflns_limit_l_max 24
_diffrn_reflns_limit_l_min -21
_diffrn_reflns_number 34276
_diffrn_reflns_theta_full 25.00
_diffrn_reflns_theta_max 25.00
_diffrn_reflns_theta_min 1.96
_exptl_absorpt_coefficient_mu 0.298
_exptl_absorpt_correction_type none
_exptl_crystal_colour colourless
_exptl_crystal_density_diffrn 1.581
_exptl_crystal_density_method 'not measured'
_exptl_crystal_description prism
_exptl_crystal_F_000 3376
_exptl_crystal_size_max 0.35
_exptl_crystal_size_mid 0.20
_exptl_crystal_size_min 0.20
_refine_diff_density_max 0.495
_refine_diff_density_min -0.339
_refine_diff_density_rms 0.055
_refine_ls_extinction_method none
_refine_ls_goodness_of_fit_ref 0.981
_refine_ls_hydrogen_treatment mixed
_refine_ls_matrix_type fullcycle
_refine_ls_number_parameters 2043
_refine_ls_number_reflns 23663
_refine_ls_number_restraints 2639
_refine_ls_restrained_S_all 1.014
_refine_ls_R_factor_all 0.1923
_refine_ls_R_factor_gt 0.0709
_refine_ls_shift/su_max 0.005
_refine_ls_shift/su_mean 0.002
_refine_ls_structure_factor_coef Fsqd
_refine_ls_weighting_details 'calc w=1/[\s^2^(Fo^2^)+(0.0150P)^2^+0.0000P] where P=(Fo^2^+2Fc^2^)/3'
_refine_ls_weighting_scheme calc
_refine_ls_wR_factor_gt 0.1177
_refine_ls_wR_factor_ref 0.1346
_reflns_number_gt 8462
_reflns_number_total 23663
_reflns_threshold_expression >2sigma(I)
_cod_data_source_file b407434csup1.cif
_cod_data_source_block interior
_cod_original_sg_symbol_H-M P-1
_cod_database_code 7111367

loop_
_symmetry_equiv_pos_as_xyz
'x, y, z'
'-x, -y, -z'

loop_
_atom_site_label
_atom_site_type_symbol
_atom_site_fract_x
_atom_site_fract_y
_atom_site_fract_z
_atom_site_U_iso_or_equiv
_atom_site_adp_type
_atom_site_occupancy
_atom_site_symmetry_multiplicity
_atom_site_calc_flag
_atom_site_refinement_flags
_atom_site_disorder_assembly
_atom_site_disorder_group
F1 F 1.22087(15) 0.74777(13) 0.45251(12) 0.0571(8) Uani 1 1 d . . .
N1 N 1.3235(2) 0.8710(2) 0.4937(2) 0.0562(13) Uani 1 1 d . . .
H1A H 1.2883 0.8273 0.4802 0.067 Uiso 1 1 calc R . .
N2 N 1.2936(3) 0.7315(3) 0.5830(2) 0.0599(14) Uani 1 1 d . . .
N3 N 1.2064(3) 0.6294(3) 0.5469(2) 0.0640(14) Uani 1 1 d . . .
N4 N 1.1195(2) 0.6243(2) 0.4095(2) 0.0557(12) Uani 1 1 d . . .
H4A H 1.1557 0.6675 0.4228 0.067 Uiso 1 1 calc R . .
N5 N 1.3495(3) 0.8012(3) 0.3594(2) 0.0568(13) Uani 1 1 d . . .
N6 N 1.2646(3) 0.6963(3) 0.3265(2) 0.0562(13) Uani 1 1 d . . .
N7 N 1.1483(3) 0.8703(3) 0.4678(3) 0.0622(14) Uani 1 1 d . . .
N8 N 1.0645(3) 0.7676(3) 0.4308(2) 0.0595(13) Uani 1 1 d . . .
C1 C 1.3720(3) 0.8567(3) 0.5487(3) 0.0725(19) Uani 1 1 d . . .
H10A H 1.4027 0.9041 0.5675 0.087 Uiso 1 1 calc R . .
H10B H 1.4076 0.8335 0.5317 0.087 Uiso 1 1 calc R . .
C2 C 1.3277(3) 0.8082(3) 0.6024(3) 0.0745(19) Uani 1 1 d . . .
H10C H 1.3629 0.8113 0.6391 0.089 Uiso 1 1 calc R . .
H10D H 1.2872 0.8271 0.6158 0.089 Uiso 1 1 calc R . .
C3 C 1.2214(4) 0.6977(3) 0.5687(3) 0.0601(17) Uani 1 1 d . . .
H10E H 1.1832 0.7198 0.5733 0.072 Uiso 1 1 calc R . .
C4 C 1.2774(4) 0.6087(4) 0.5533(3) 0.093(2) Uani 1 1 d . . .
H10F H 1.2871 0.5867 0.5137 0.112 Uiso 1 1 calc R . .
H10G H 1.2743 0.5743 0.5882 0.112 Uiso 1 1 calc R . .
C5 C 1.3399(3) 0.6830(3) 0.5679(3) 0.080(2) Uani 1 1 d . . .
H10H H 1.3731 0.6795 0.6043 0.096 Uiso 1 1 calc R . .
H10I H 1.3714 0.7006 0.5309 0.096 Uiso 1 1 calc R . .
C6 C 1.1305(3) 0.5792(3) 0.5247(3) 0.0723(18) Uani 1 1 d . . .
H10J H 1.0910 0.6010 0.5350 0.087 Uiso 1 1 calc R . .
H10K H 1.1197 0.5329 0.5477 0.087 Uiso 1 1 calc R . .
C7 C 1.1261(3) 0.5632(3) 0.4534(3) 0.0698(18) Uani 1 1 d . . .
H10L H 1.0818 0.5195 0.4443 0.084 Uiso 1 1 calc R . .
H10M H 1.1719 0.5511 0.4424 0.084 Uiso 1 1 calc R . .
C8 C 1.3738(3) 0.9048(3) 0.4386(3) 0.0660(17) Uani 1 1 d . . .
H10N H 1.4166 0.9464 0.4552 0.079 Uiso 1 1 calc R . .
H10O H 1.3437 0.9243 0.4085 0.079 Uiso 1 1 calc R . .
C9 C 1.4066(3) 0.8535(3) 0.4021(3) 0.0642(17) Uani 1 1 d . . .
H10P H 1.4490 0.8830 0.3767 0.077 Uiso 1 1 calc R . .
H10Q H 1.4275 0.8260 0.4327 0.077 Uiso 1 1 calc R . .
C10 C 1.3175(3) 0.7306(3) 0.3698(3) 0.0545(16) Uani 1 1 d . . .
H11A H 1.3312 0.7069 0.4050 0.065 Uiso 1 1 calc R . .
C11 C 1.2577(3) 0.7479(3) 0.2765(3) 0.0707(18) Uani 1 1 d . . .
H11B H 1.2069 0.7541 0.2756 0.085 Uiso 1 1 calc R . .
H11C H 1.2673 0.7314 0.2344 0.085 Uiso 1 1 calc R . .
C12 C 1.3211(3) 0.8199(3) 0.2977(3) 0.0759(18) Uani 1 1 d . . .
H11D H 1.3621 0.8339 0.2670 0.091 Uiso 1 1 calc R . .
H11E H 1.2999 0.8602 0.3024 0.091 Uiso 1 1 calc R . .
C13 C 1.2177(3) 0.6195(3) 0.3266(3) 0.0649(17) Uani 1 1 d . . .
H11F H 1.2389 0.5938 0.3587 0.078 Uiso 1 1 calc R . .
H11G H 1.2198 0.5974 0.2850 0.078 Uiso 1 1 calc R . .
C14 C 1.1346(3) 0.6089(3) 0.3409(2) 0.0633(17) Uani 1 1 d . . .
H11H H 1.1041 0.5582 0.3299 0.076 Uiso 1 1 calc R . .
H11I H 1.1163 0.6410 0.3130 0.076 Uiso 1 1 calc R . .
C15 C 1.2809(3) 0.9214(3) 0.5184(3) 0.0623(17) Uani 1 1 d . . .
H11J H 1.3186 0.9691 0.5292 0.075 Uiso 1 1 calc R . .
H11K H 1.2561 0.9007 0.5577 0.075 Uiso 1 1 calc R . .
C16 C 1.2195(3) 0.9337(3) 0.4721(3) 0.0674(18) Uani 1 1 d . . .
H11L H 1.2071 0.9770 0.4863 0.081 Uiso 1 1 calc R . .
H11M H 1.2406 0.9437 0.4297 0.081 Uiso 1 1 calc R . .
C17 C 1.1291(3) 0.8209(4) 0.4222(3) 0.0610(17) Uani 1 1 d . . .
H11N H 1.1588 0.8231 0.3863 0.073 Uiso 1 1 calc R . .
C18 C 1.0316(3) 0.7812(3) 0.4910(3) 0.0742(19) Uani 1 1 d . . .
H11O H 1.0254 0.7404 0.5204 0.089 Uiso 1 1 calc R . .
H11P H 0.9818 0.7883 0.4832 0.089 Uiso 1 1 calc R . .
C19 C 1.0902(4) 0.8505(3) 0.5173(3) 0.088(2) Uani 1 1 d . . .
H11Q H 1.0672 0.8893 0.5233 0.105 Uiso 1 1 calc R . .
H11R H 1.1127 0.8415 0.5581 0.105 Uiso 1 1 calc R . .
C20 C 1.0324(3) 0.7042(3) 0.3887(3) 0.0742(19) Uani 1 1 d . . .
H12A H 1.0576 0.7145 0.3478 0.089 Uiso 1 1 calc R . .
H12B H 0.9779 0.6973 0.3806 0.089 Uiso 1 1 calc R . .
C21 C 1.0407(3) 0.6327(3) 0.4146(3) 0.0702(18) Uani 1 1 d . . .
H12C H 1.0274 0.6291 0.4595 0.084 Uiso 1 1 calc R . .
H12D H 1.0033 0.5916 0.3917 0.084 Uiso 1 1 calc R . .
F2 F 0.70430(15) 0.71127(14) 0.74136(12) 0.0582(8) Uani 1 1 d . . .
N21 N 0.6742(3) 0.5948(2) 0.6689(2) 0.0666(14) Uani 1 1 d . . .
H21S H 0.6846 0.6362 0.6940 0.080 Uiso 1 1 calc R . .
N22 N 0.8492(3) 0.6795(3) 0.7095(3) 0.0795(17) Uani 1 1 d . . .
N23 N 0.8770(3) 0.7793(4) 0.7702(3) 0.0774(17) Uani 1 1 d . . .
N24 N 0.7338(3) 0.8306(2) 0.8141(2) 0.0710(15) Uani 1 1 d . . .
H24A H 0.7220 0.7901 0.7877 0.085 Uiso 1 1 calc R . .
N25 N 0.6251(3) 0.7294(3) 0.6207(2) 0.0640(14) Uani 1 1 d . . .
N26 N 0.6467(3) 0.8267(3) 0.6826(3) 0.0651(14) Uani 1 1 d . . .
N27 N 0.5971(2) 0.5773(3) 0.8053(2) 0.0554(13) Uani 1 1 d . . .
N28 N 0.6237(3) 0.6759(3) 0.8675(2) 0.0610(13) Uani 1 1 d . . .
C201 C 0.7474(4) 0.5908(3) 0.6421(3) 0.091(2) Uani 1 1 d . . .
H20A H 0.7631 0.6277 0.6089 0.109 Uiso 1 1 calc R . .
H20B H 0.7369 0.5426 0.6216 0.109 Uiso 1 1 calc R . .
C202 C 0.8147(4) 0.6025(4) 0.6905(3) 0.097(2) Uani 1 1 d . . .
H20C H 0.7964 0.5733 0.7283 0.116 Uiso 1 1 calc R . .
H20D H 0.8538 0.5850 0.6718 0.116 Uiso 1 1 calc R . .
C203 C 0.8448(3) 0.7083(5) 0.7649(4) 0.072(2) Uani 1 1 d . . .
H20E H 0.8199 0.6798 0.7989 0.086 Uiso 1 1 calc R . .
C204 C 0.9130(4) 0.8083(4) 0.7098(4) 0.107(2) Uani 1 1 d . . .
H20F H 0.9687 0.8299 0.7157 0.129 Uiso 1 1 calc R . .
H20G H 0.8921 0.8454 0.6923 0.129 Uiso 1 1 calc R . .
C205 C 0.8918(4) 0.7398(4) 0.6664(3) 0.111(3) Uani 1 1 d . . .
H20H H 0.8592 0.7445 0.6300 0.133 Uiso 1 1 calc R . .
H20I H 0.9377 0.7312 0.6508 0.133 Uiso 1 1 calc R . .
C206 C 0.8739(4) 0.8256(4) 0.8237(4) 0.097(2) Uani 1 1 d . . .
H20J H 0.9257 0.8589 0.8336 0.116 Uiso 1 1 calc R . .
H20K H 0.8573 0.7946 0.8609 0.116 Uiso 1 1 calc R . .
C207 C 0.8210(4) 0.8706(3) 0.8131(3) 0.090(2) Uani 1 1 d . . .
H20L H 0.8322 0.8945 0.7718 0.108 Uiso 1 1 calc R . .
H20M H 0.8339 0.9095 0.8457 0.108 Uiso 1 1 calc R . .
C208 C 0.6215(4) 0.5999(3) 0.6126(3) 0.089(2) Uani 1 1 d . . .
H20N H 0.5690 0.5868 0.6274 0.107 Uiso 1 1 calc R . .
H20O H 0.6223 0.5631 0.5805 0.107 Uiso 1 1 calc R . .
C209 C 0.6408(4) 0.6744(4) 0.5802(3) 0.084(2) Uani 1 1 d . . .
H20P H 0.6951 0.6912 0.5699 0.100 Uiso 1 1 calc R . .
H20Q H 0.6105 0.6691 0.5402 0.100 Uiso 1 1 calc R . .
C210 C 0.6758(4) 0.7888(4) 0.6457(3) 0.0640(17) Uani 1 1 d . . .
H21A H 0.7283 0.8025 0.6376 0.077 Uiso 1 1 calc R . .
C211 C 0.5623(3) 0.7924(3) 0.6861(3) 0.087(2) Uani 1 1 d . . .
H21B H 0.5350 0.8253 0.6703 0.104 Uiso 1 1 calc R . .
H21C H 0.5473 0.7780 0.7297 0.104 Uiso 1 1 calc R . .
C212 C 0.5475(3) 0.7239(3) 0.6413(3) 0.085(2) Uani 1 1 d . . .
H21D H 0.5245 0.6784 0.6643 0.102 Uiso 1 1 calc R . .
H21E H 0.5138 0.7260 0.6049 0.102 Uiso 1 1 calc R . .
C213 C 0.6903(4) 0.8928(3) 0.7185(3) 0.087(2) Uani 1 1 d . . .
H21F H 0.6692 0.9323 0.7083 0.104 Uiso 1 1 calc R . .
H21G H 0.7436 0.9084 0.7055 0.104 Uiso 1 1 calc R . .
C214 C 0.6885(4) 0.8809(3) 0.7903(3) 0.089(2) Uani 1 1 d . . .
H21H H 0.6351 0.8596 0.8023 0.107 Uiso 1 1 calc R . .
H21I H 0.7095 0.9287 0.8119 0.107 Uiso 1 1 calc R . .
C215 C 0.6368(4) 0.5271(3) 0.7087(3) 0.082(2) Uani 1 1 d . . .
H21J H 0.6182 0.4845 0.6799 0.098 Uiso 1 1 calc R . .
H21K H 0.6763 0.5189 0.7373 0.098 Uiso 1 1 calc R . .
C216 C 0.5711(3) 0.5307(3) 0.7483(3) 0.0757(19) Uani 1 1 d . . .
H21L H 0.5370 0.5499 0.7222 0.091 Uiso 1 1 calc R . .
H21M H 0.5416 0.4811 0.7612 0.091 Uiso 1 1 calc R . .
C217 C 0.5909(3) 0.6430(3) 0.8144(3) 0.0527(15) Uani 1 1 d . . .
H21N H 0.5651 0.6645 0.7851 0.063 Uiso 1 1 calc R . .
C218 C 0.6542(4) 0.6270(4) 0.9054(3) 0.096(2) Uani 1 1 d . . .
H21O H 0.6274 0.6141 0.9454 0.115 Uiso 1 1 calc R . .
H21P H 0.7092 0.6495 0.9150 0.115 Uiso 1 1 calc R . .
C219 C 0.6383(4) 0.5590(3) 0.8608(3) 0.082(2) Uani 1 1 d . . .
H21Q H 0.6863 0.5519 0.8483 0.098 Uiso 1 1 calc R . .
H21R H 0.6067 0.5145 0.8814 0.098 Uiso 1 1 calc R . .
C220 C 0.6293(3) 0.7510(3) 0.8877(3) 0.079(2) Uani 1 1 d . . .
H22A H 0.6135 0.7501 0.9318 0.095 Uiso 1 1 calc R . .
H22B H 0.5938 0.7680 0.8611 0.095 Uiso 1 1 calc R . .
C221 C 0.7103(4) 0.8050(3) 0.8828(3) 0.083(2) Uani 1 1 d . . .
H22C H 0.7468 0.7821 0.9005 0.099 Uiso 1 1 calc R . .
H22D H 0.7146 0.8483 0.9091 0.099 Uiso 1 1 calc R . .
F3 F -0.23725(14) 0.27308(13) 0.03763(12) 0.0547(8) Uani 1 1 d . . .
N31 N -0.1048(2) 0.3747(2) 0.0720(2) 0.0541(12) Uani 1 1 d . . .
H31S H -0.1521 0.3412 0.0621 0.065 Uiso 1 1 calc R . .
N32 N -0.2497(3) 0.4272(3) 0.0489(2) 0.0553(12) Uani 1 1 d . . .
N33 N -0.3604(3) 0.3438(2) 0.0225(2) 0.0521(12) Uani 1 1 d . . .
N34 N -0.3687(2) 0.1759(2) 0.0050(2) 0.0504(12) Uani 1 1 d . . .
H34A H -0.3218 0.2096 0.0155 0.060 Uiso 1 1 calc R . .
N35 N -0.1206(3) 0.2804(3) -0.0601(2) 0.0577(13) Uani 1 1 d . . .
N36 N -0.2315(3) 0.1972(3) -0.0897(2) 0.0568(13) Uani 1 1 d . . .
N37 N -0.1733(3) 0.2419(2) 0.1663(2) 0.0555(13) Uani 1 1 d . . .
N38 N -0.2838(3) 0.1567(2) 0.1379(2) 0.0533(12) Uani 1 1 d . . .
C301 C -0.1079(3) 0.4516(3) 0.0618(3) 0.0658(18) Uani 1 1 d . . .
H30A H -0.1053 0.4618 0.0161 0.079 Uiso 1 1 calc R . .
H30B H -0.0625 0.4865 0.0829 0.079 Uiso 1 1 calc R . .
C302 C -0.1799(3) 0.4650(3) 0.0870(3) 0.0636(17) Uani 1 1 d . . .
H30C H -0.1868 0.4484 0.1311 0.076 Uiso 1 1 calc R . .
H30D H -0.1722 0.5178 0.0871 0.076 Uiso 1 1 calc R . .
C303 C -0.3060(3) 0.3692(3) 0.0666(3) 0.0536(15) Uani 1 1 d . . .
H30E H -0.3069 0.3480 0.1069 0.064 Uiso 1 1 calc R . .
C304 C -0.3452(3) 0.3924(3) -0.0337(3) 0.0683(17) Uani 1 1 d . . .
H30F H -0.3852 0.4153 -0.0403 0.082 Uiso 1 1 calc R . .
H30G H -0.3418 0.3653 -0.0724 0.082 Uiso 1 1 calc R . .
C305 C -0.2676(3) 0.4498(3) -0.0152(3) 0.0739(18) Uani 1 1 d . . .
H30H H -0.2283 0.4485 -0.0451 0.089 Uiso 1 1 calc R . .
H30I H -0.2717 0.4993 -0.0141 0.089 Uiso 1 1 calc R . .
C306 C -0.4270(3) 0.2793(3) 0.0285(3) 0.0652(17) Uani 1 1 d . . .
H30J H -0.4732 0.2921 0.0177 0.078 Uiso 1 1 calc R . .
H30K H -0.4301 0.2634 0.0728 0.078 Uiso 1 1 calc R . .
C307 C -0.4251(3) 0.2156(3) -0.0146(3) 0.0605(16) Uani 1 1 d . . .
H30L H -0.4766 0.1796 -0.0169 0.073 Uiso 1 1 calc R . .
H30M H -0.4132 0.2345 -0.0576 0.073 Uiso 1 1 calc R . .
C308 C -0.0451(3) 0.3610(3) 0.0293(3) 0.0658(17) Uani 1 1 d . . .
H30N H -0.0351 0.3164 0.0439 0.079 Uiso 1 1 calc R . .
H30O H 0.0027 0.4018 0.0356 0.079 Uiso 1 1 calc R . .
C309 C -0.0651(3) 0.3523(3) -0.0426(3) 0.0672(17) Uani 1 1 d . . .
H30P H -0.0863 0.3908 -0.0559 0.081 Uiso 1 1 calc R . .
H30Q H -0.0181 0.3590 -0.0657 0.081 Uiso 1 1 calc R . .
C310 C -0.1933(4) 0.2670(4) -0.0787(3) 0.0620(17) Uani 1 1 d . . .
H31A H -0.2157 0.3042 -0.0837 0.074 Uiso 1 1 calc R . .
C311 C -0.1810(3) 0.1534(3) -0.0728(3) 0.0720(18) Uani 1 1 d . . .
H31B H -0.1815 0.1186 -0.1070 0.086 Uiso 1 1 calc R . .
H31C H -0.1967 0.1264 -0.0334 0.086 Uiso 1 1 calc R . .
C312 C -0.1008(3) 0.2115(3) -0.0638(3) 0.0759(19) Uani 1 1 d . . .
H31D H -0.0745 0.2035 -0.0245 0.091 Uiso 1 1 calc R . .
H31E H -0.0686 0.2115 -0.1001 0.091 Uiso 1 1 calc R . .
C313 C -0.3132(3) 0.1666(3) -0.1051(3) 0.0675(17) Uani 1 1 d . . .
H31F H -0.3208 0.1321 -0.1410 0.081 Uiso 1 1 calc R . .
H31G H -0.3324 0.2063 -0.1188 0.081 Uiso 1 1 calc R . .
C314 C -0.3602(3) 0.1271(3) -0.0498(3) 0.0643(17) Uani 1 1 d . . .
H31H H -0.3364 0.0920 -0.0327 0.077 Uiso 1 1 calc R . .
H31I H -0.4115 0.0990 -0.0665 0.077 Uiso 1 1 calc R . .
C315 C -0.0831(3) 0.3666(3) 0.1411(3) 0.0679(18) Uani 1 1 d . . .
H31J H -0.1144 0.3865 0.1680 0.081 Uiso 1 1 calc R . .
H31K H -0.0294 0.3964 0.1490 0.081 Uiso 1 1 calc R . .
C316 C -0.0928(3) 0.2877(3) 0.1619(3) 0.0671(18) Uani 1 1 d . . .
H31L H -0.0680 0.2650 0.1313 0.081 Uiso 1 1 calc R . .
H31M H -0.0667 0.2892 0.2035 0.081 Uiso 1 1 calc R . .
C317 C -0.2109(4) 0.1879(3) 0.1265(3) 0.0580(16) Uani 1 1 d . . .
H31N H -0.1872 0.1730 0.0925 0.070 Uiso 1 1 calc R . .
C318 C -0.3040(3) 0.1922(3) 0.1948(3) 0.0727(18) Uani 1 1 d . . .
H31O H -0.3217 0.1569 0.2290 0.087 Uiso 1 1 calc R . .
H31P H -0.3440 0.2142 0.1840 0.087 Uiso 1 1 calc R . .
C319 C -0.2277(3) 0.2517(3) 0.2143(3) 0.0745(18) Uani 1 1 d . . .
H31Q H -0.2326 0.3008 0.2119 0.089 Uiso 1 1 calc R . .
H31R H -0.2108 0.2438 0.2576 0.089 Uiso 1 1 calc R . .
C320 C -0.3400(3) 0.1003(3) 0.0987(3) 0.0629(17) Uani 1 1 d . . .
H32A H -0.3672 0.0599 0.1261 0.075 Uiso 1 1 calc R . .
H32B H -0.3126 0.0807 0.0677 0.075 Uiso 1 1 calc R . .
C321 C -0.3987(3) 0.1276(3) 0.0628(3) 0.0587(16) Uani 1 1 d . . .
H32C H -0.4187 0.1557 0.0926 0.070 Uiso 1 1 calc R . .
H32D H -0.4417 0.0850 0.0483 0.070 Uiso 1 1 calc R . .
F4 F 0.75879(15) 0.80334(14) 0.25045(12) 0.0589(8) Uani 1 1 d . . .
N41 N 0.6974(3) 0.7724(2) 0.3617(2) 0.0631(13) Uani 1 1 d . . .
H41S H 0.7165 0.7820 0.3216 0.076 Uiso 1 1 calc R . .
N42 N 0.6442(3) 0.8838(3) 0.2741(3) 0.0644(15) Uani 1 1 d . . .
N43 N 0.6931(3) 0.9072(2) 0.1782(3) 0.0691(15) Uani 1 1 d . . .
N44 N 0.8202(3) 0.8315(3) 0.1380(2) 0.0714(14) Uani 1 1 d . . .
H44A H 0.8013 0.8222 0.1782 0.086 Uiso 1 1 calc R . .
N45 N 0.8846(3) 0.8479(3) 0.3524(3) 0.0619(14) Uani 1 1 d . . .
N46 N 0.9351(3) 0.8774(3) 0.2580(3) 0.0684(15) Uani 1 1 d . . .
N47 N 0.6717(3) 0.6379(3) 0.2627(3) 0.0700(15) Uani 1 1 d . . .
N48 N 0.7262(3) 0.6636(3) 0.1690(3) 0.0775(17) Uani 1 1 d . . .
C401 C 0.6292(3) 0.8003(4) 0.3668(3) 0.081(2) Uani 1 1 d . . .
H40A H 0.5856 0.7667 0.3426 0.097 Uiso 1 1 calc R . .
H40B H 0.6153 0.7983 0.4115 0.097 Uiso 1 1 calc R . .
C402 C 0.6410(4) 0.8780(4) 0.3431(3) 0.085(2) Uani 1 1 d . . .
H40C H 0.5990 0.8943 0.3575 0.101 Uiso 1 1 calc R . .
H40D H 0.6889 0.9109 0.3623 0.101 Uiso 1 1 calc R . .
C403 C 0.7050(4) 0.9129(3) 0.2405(4) 0.0663(18) Uani 1 1 d . . .
H40E H 0.7537 0.9362 0.2595 0.080 Uiso 1 1 calc R . .
C404 C 0.6098(4) 0.8697(3) 0.1644(3) 0.087(2) Uani 1 1 d . . .
H40F H 0.6015 0.8259 0.1376 0.104 Uiso 1 1 calc R . .
H40G H 0.5862 0.9027 0.1429 0.104 Uiso 1 1 calc R . .
C405 C 0.5773(4) 0.8494(3) 0.2299(3) 0.086(2) Uani 1 1 d . . .
H40H H 0.5355 0.8692 0.2373 0.104 Uiso 1 1 calc R . .
H40I H 0.5584 0.7960 0.2349 0.104 Uiso 1 1 calc R . .
C406 C 0.7524(4) 0.9303(4) 0.1310(3) 0.094(2) Uani 1 1 d . . .
H40J H 0.7995 0.9627 0.1517 0.113 Uiso 1 1 calc R . .
H40K H 0.7359 0.9585 0.0981 0.113 Uiso 1 1 calc R . .
C407 C 0.7701(4) 0.8658(4) 0.0991(3) 0.086(2) Uani 1 1 d . . .
H40L H 0.7214 0.8276 0.0884 0.103 Uiso 1 1 calc R . .
H40M H 0.7952 0.8829 0.0590 0.103 Uiso 1 1 calc R . .
C408 C 0.7601(3) 0.8117(3) 0.4108(3) 0.0782(19) Uani 1 1 d . . .
H40N H 0.7429 0.7938 0.4531 0.094 Uiso 1 1 calc R . .
H40O H 0.7663 0.8642 0.4101 0.094 Uiso 1 1 calc R . .
C409 C 0.8385(3) 0.8023(3) 0.4013(3) 0.0745(19) Uani 1 1 d . . .
H40P H 0.8678 0.8130 0.4419 0.089 Uiso 1 1 calc R . .
H40Q H 0.8305 0.7508 0.3904 0.089 Uiso 1 1 calc R . .
C410 C 0.8984(3) 0.8254(4) 0.2958(4) 0.0642(18) Uani 1 1 d . . .
H41A H 0.8830 0.7756 0.2838 0.077 Uiso 1 1 calc R . .
C411 C 0.9547(3) 0.9497(3) 0.2910(3) 0.086(2) Uani 1 1 d . . .
H41B H 0.9312 0.9822 0.2689 0.104 Uiso 1 1 calc R . .
H41C H 1.0103 0.9736 0.2945 0.104 Uiso 1 1 calc R . .
C412 C 0.9207(3) 0.9287(3) 0.3572(3) 0.083(2) Uani 1 1 d . . .
H41D H 0.9609 0.9422 0.3910 0.099 Uiso 1 1 calc R . .
H41E H 0.8825 0.9528 0.3659 0.099 Uiso 1 1 calc R . .
C413 C 0.9554(3) 0.8675(3) 0.1927(3) 0.083(2) Uani 1 1 d . . .
H41F H 0.9541 0.8167 0.1866 0.100 Uiso 1 1 calc R . .
H41G H 1.0079 0.8994 0.1861 0.100 Uiso 1 1 calc R . .
C414 C 0.9017(3) 0.8849(3) 0.1434(3) 0.087(2) Uani 1 1 d . . .
H41H H 0.8988 0.9337 0.1533 0.104 Uiso 1 1 calc R . .
H41I H 0.9245 0.8875 0.1017 0.104 Uiso 1 1 calc R . .
C415 C 0.6718(3) 0.6890(3) 0.3723(3) 0.087(2) Uani 1 1 d . . .
H41J H 0.7176 0.6745 0.3806 0.104 Uiso 1 1 calc R . .
H41K H 0.6413 0.6782 0.4105 0.104 Uiso 1 1 calc R . .
C416 C 0.6252(3) 0.6423(3) 0.3173(3) 0.082(2) Uani 1 1 d . . .
H41L H 0.5998 0.5926 0.3326 0.098 Uiso 1 1 calc R . .
H41M H 0.5852 0.6628 0.3031 0.098 Uiso 1 1 calc R . .
C417 C 0.6752(3) 0.6724(3) 0.2081(3) 0.0623(17) Uani 1 1 d . . .
H41N H 0.6438 0.7010 0.1979 0.075 Uiso 1 1 calc R . .
C418 C 0.7628(4) 0.6114(4) 0.1979(4) 0.120(3) Uani 1 1 d . . .
H41O H 0.8185 0.6342 0.2031 0.144 Uiso 1 1 calc R . .
H41P H 0.7519 0.5668 0.1717 0.144 Uiso 1 1 calc R . .
C419 C 0.7253(4) 0.5944(4) 0.2630(4) 0.104(3) Uani 1 1 d . . .
H41Q H 0.6976 0.5419 0.2668 0.125 Uiso 1 1 calc R . .
H41R H 0.7636 0.6099 0.2980 0.125 Uiso 1 1 calc R . .
C420 C 0.7438(4) 0.6980(4) 0.1073(3) 0.087(2) Uani 1 1 d . . .
H42A H 0.7026 0.7171 0.0938 0.105 Uiso 1 1 calc R . .
H42B H 0.7452 0.6606 0.0761 0.105 Uiso 1 1 calc R . .
C421 C 0.8198(4) 0.7602(4) 0.1075(3) 0.094(2) Uani 1 1 d . . .
H42C H 0.8352 0.7698 0.0634 0.113 Uiso 1 1 calc R . .
H42D H 0.8587 0.7436 0.1298 0.113 Uiso 1 1 calc R . .
Cl1 Cl 0.14690(12) 0.51922(11) 0.16038(10) 0.0258(8) Uani 0.507(5) 1 d P A 1
O11 O 0.0979(2) 0.49915(18) 0.10706(18) 0.0881(12) Uani 0.507(5) 1 d P A 1
O12 O 0.1861(2) 0.5937(2) 0.15699(18) 0.1079(14) Uani 0.507(5) 1 d P A 1
O13 O 0.1991(2) 0.4813(2) 0.16271(18) 0.1089(14) Uani 0.507(5) 1 d P A 1
O14 O 0.1075(3) 0.5051(2) 0.2133(2) 0.1191(15) Uani 0.507(5) 1 d P A 1
B1 B 0.14690(12) 0.51922(11) 0.16038(10) 0.0258(8) Uani 0.493(5) 1 d P A 2
F11 F 0.0979(2) 0.49915(18) 0.10706(18) 0.0881(12) Uani 0.493(5) 1 d P A 2
F12 F 0.1861(2) 0.5937(2) 0.15699(18) 0.1079(14) Uani 0.493(5) 1 d P A 2
F13 F 0.1991(2) 0.4813(2) 0.16271(18) 0.1089(14) Uani 0.493(5) 1 d P A 2
F14 F 0.1075(3) 0.5051(2) 0.2133(2) 0.1191(15) Uani 0.493(5) 1 d P A 2
Cl2 Cl 0.11823(13) 0.08930(13) 0.43429(11) 0.0398(10) Uani 0.564(7) 1 d P B 1
O21 O 0.1271(3) 0.0576(3) 0.4897(3) 0.1427(18) Uani 0.564(7) 1 d P B 1
O22 O 0.1740(3) 0.1555(3) 0.4361(2) 0.168(2) Uani 0.564(7) 1 d P B 1
O24 O 0.0533(3) 0.1029(3) 0.4282(3) 0.178(2) Uani 0.564(7) 1 d P B 1
O23 O 0.1315(4) 0.0571(4) 0.3855(3) 0.216(3) Uani 0.564(7) 1 d P B 1
B2 B 0.11823(13) 0.08930(13) 0.43429(11) 0.0398(10) Uani 0.436(7) 1 d P B 2
F21 F 0.1271(3) 0.0576(3) 0.4897(3) 0.1427(18) Uani 0.436(7) 1 d P B 2
F22 F 0.1740(3) 0.1555(3) 0.4361(2) 0.168(2) Uani 0.436(7) 1 d P B 2
F24 F 0.0533(3) 0.1029(3) 0.4282(3) 0.178(2) Uani 0.436(7) 1 d P B 2
F23 F 0.1315(4) 0.0571(4) 0.3855(3) 0.216(3) Uani 0.436(7) 1 d P B 2
Cl3 Cl -0.42307(13) 0.32304(12) -0.21686(12) 0.0467(9) Uani 0.591(6) 1 d P C 1
O31 O -0.4121(3) 0.2741(2) -0.1751(2) 0.1344(18) Uani 0.591(6) 1 d P C 1
O32 O -0.3620(3) 0.3856(3) -0.2169(3) 0.184(3) Uani 0.591(6) 1 d P C 1
O33 O -0.4893(3) 0.3371(2) -0.2054(2) 0.1444(19) Uani 0.591(6) 1 d P C 1
O34 O -0.4334(3) 0.2907(3) -0.2758(3) 0.1510(19) Uani 0.591(6) 1 d P C 1
B3 B -0.42307(13) 0.32304(12) -0.21686(12) 0.0467(9) Uani 0.409(6) 1 d P C 2
F31 F -0.4121(3) 0.2741(2) -0.1751(2) 0.1344(18) Uani 0.409(6) 1 d P C 2
F32 F -0.3620(3) 0.3856(3) -0.2169(3) 0.184(3) Uani 0.409(6) 1 d P C 2
F33 F -0.4893(3) 0.3371(2) -0.2054(2) 0.1444(19) Uani 0.409(6) 1 d P C 2
F34 F -0.4334(3) 0.2907(3) -0.2758(3) 0.1510(19) Uani 0.409(6) 1 d P C 2
Cl5 Cl 0.37813(15) 0.07359(15) 0.02421(14) 0.0350(12) Uani 0.362(6) 1 d P D 1
O51 O 0.3702(2) 0.1354(3) -0.0041(2) 0.1260(16) Uani 0.362(6) 1 d P D 1
O52 O 0.4226(2) 0.04564(17) -0.01363(18) 0.0949(12) Uani 0.362(6) 1 d P D 1
O53 O 0.3073(3) 0.0248(2) 0.0290(2) 0.1431(18) Uani 0.362(6) 1 d P D 1
O54 O 0.4129(3) 0.0940(3) 0.0805(2) 0.165(2) Uani 0.362(6) 1 d P D 1
B5 B 0.37813(15) 0.07359(15) 0.02421(14) 0.0350(12) Uani 0.638(6) 1 d P D 2
F51 F 0.3702(2) 0.1354(3) -0.0041(2) 0.1260(16) Uani 0.638(6) 1 d P D 2
F52 F 0.4226(2) 0.04564(17) -0.01363(18) 0.0949(12) Uani 0.638(6) 1 d P D 2
F53 F 0.3073(3) 0.0248(2) 0.0290(2) 0.1431(18) Uani 0.638(6) 1 d P D 2
F54 F 0.4129(3) 0.0940(3) 0.0805(2) 0.165(2) Uani 0.638(6) 1 d P D 2
Cl8 Cl 0.95942(17) 0.37475(17) 0.33961(14) 0.0462(13) Uani 0.365(6) 1 d P E 1
O81 O 0.9951(3) 0.4422(3) 0.3631(2) 0.163(2) Uani 0.365(6) 1 d P E 1
O82 O 0.8873(3) 0.3670(2) 0.3195(2) 0.1336(16) Uani 0.365(6) 1 d P E 1
O83 O 0.9521(3) 0.3259(3) 0.3899(2) 0.1356(17) Uani 0.365(6) 1 d P E 1
O84 O 0.9992(2) 0.3572(2) 0.2931(2) 0.1313(16) Uani 0.365(6) 1 d P E 1
B8 B 0.95942(17) 0.37475(17) 0.33961(14) 0.0462(13) Uani 0.635(6) 1 d P E 2
F81 F 0.9951(3) 0.4422(3) 0.3631(2) 0.163(2) Uani 0.635(6) 1 d P E 2
F82 F 0.8873(3) 0.3670(2) 0.3195(2) 0.1336(16) Uani 0.635(6) 1 d P E 2
F83 F 0.9521(3) 0.3259(3) 0.3899(2) 0.1356(17) Uani 0.635(6) 1 d P E 2
F84 F 0.9992(2) 0.3572(2) 0.2931(2) 0.1313(16) Uani 0.635(6) 1 d P E 2
Cl10 Cl 0.16024(18) 0.90859(17) 0.26249(15) 0.0572(12) Uani 0.488(6) 1 d PU F 1
O101 O 0.2146(2) 0.9341(2) 0.3112(2) 0.1148(14) Uani 0.488(6) 1 d PU F 1
O102 O 0.0910(7) 0.8731(7) 0.3008(5) 0.113(4) Uani 0.244(3) 1 d PU F 1
O103 O 0.1669(7) 0.8522(5) 0.2259(6) 0.117(3) Uani 0.244(3) 1 d PU F 1
O104 O 0.1427(11) 0.9542(9) 0.2189(6) 0.105(4) Uani 0.244(3) 1 d PU F 1
O105 O 0.1094(9) 0.8479(7) 0.2727(7) 0.111(4) Uani 0.244(3) 1 d PU F 3
O106 O 0.2121(6) 0.8998(7) 0.2166(5) 0.129(3) Uani 0.244(3) 1 d PU F 3
O107 O 0.1372(10) 0.9698(8) 0.2479(6) 0.088(3) Uani 0.244(3) 1 d PU F 3
B10 B 0.16024(18) 0.90859(17) 0.26249(15) 0.0572(12) Uani 0.512(6) 1 d PU F 2
F101 F 0.2146(2) 0.9341(2) 0.3112(2) 0.1148(14) Uani 0.512(6) 1 d PU F 2
F102 F 0.0910(7) 0.8731(7) 0.3008(5) 0.113(4) Uani 0.256(3) 1 d PU F 2
F103 F 0.1669(7) 0.8522(5) 0.2259(6) 0.117(3) Uani 0.256(3) 1 d PU F 2
F104 F 0.1427(11) 0.9542(9) 0.2189(6) 0.105(4) Uani 0.256(3) 1 d PU F 2
F105 F 0.1094(9) 0.8479(7) 0.2727(7) 0.111(4) Uani 0.256(3) 1 d PU F 4
F106 F 0.2121(6) 0.8998(7) 0.2166(5) 0.129(3) Uani 0.256(3) 1 d PU F 4
F107 F 0.1372(10) 0.9698(8) 0.2479(6) 0.088(3) Uani 0.256(3) 1 d PU F 4
Cl11 Cl 0.44454(14) 0.61526(14) 0.44359(14) 0.0709(11) Uani 0.649(6) 1 d P G 1
O111 O 0.4536(3) 0.6006(3) 0.5060(3) 0.160(2) Uani 0.649(6) 1 d P G 1
O112 O 0.3672(3) 0.5867(2) 0.42258(19) 0.1060(14) Uani 0.649(6) 1 d P G 1
O113 O 0.4884(3) 0.5888(3) 0.4052(3) 0.173(2) Uani 0.649(6) 1 d P G 1
O114 O 0.4649(3) 0.6910(3) 0.4369(3) 0.156(2) Uani 0.649(6) 1 d P G 1
B11 B 0.44454(14) 0.61526(14) 0.44359(14) 0.0709(11) Uani 0.351(6) 1 d P G 2
F111 F 0.4536(3) 0.6006(3) 0.5060(3) 0.160(2) Uani 0.351(6) 1 d P G 2
F112 F 0.3672(3) 0.5867(2) 0.42258(19) 0.1060(14) Uani 0.351(6) 1 d P G 2
F113 F 0.4884(3) 0.5888(3) 0.4052(3) 0.173(2) Uani 0.351(6) 1 d P G 2
F114 F 0.4649(3) 0.6910(3) 0.4369(3) 0.156(2) Uani 0.351(6) 1 d P G 2
Cl13 Cl 0.9368(2) 0.08886(19) 0.0688(2) 0.0631(16) Uani 0.347(7) 1 d P H 1
O131 O 0.8594(3) 0.0608(2) 0.0566(2) 0.1560(19) Uani 0.347(7) 1 d P H 1
O132 O 0.9530(3) 0.1596(3) 0.0847(2) 0.1525(19) Uani 0.347(7) 1 d P H 1
O133 O 0.9689(4) 0.0835(3) 0.0150(4) 0.235(4) Uani 0.347(7) 1 d P H 1
O134 O 0.9565(3) 0.0534(3) 0.1163(4) 0.229(3) Uani 0.347(7) 1 d P H 1
B13 B 0.9368(2) 0.08886(19) 0.0688(2) 0.0631(16) Uani 0.653(7) 1 d P H 2
F131 F 0.8594(3) 0.0608(2) 0.0566(2) 0.1560(19) Uani 0.653(7) 1 d P H 2
F132 F 0.9530(3) 0.1596(3) 0.0847(2) 0.1525(19) Uani 0.653(7) 1 d P H 2
F133 F 0.9689(4) 0.0835(3) 0.0150(4) 0.235(4) Uani 0.653(7) 1 d P H 2
F134 F 0.9565(3) 0.0534(3) 0.1163(4) 0.229(3) Uani 0.653(7) 1 d P H 2
Cl15 Cl 0.38356(17) 0.65436(17) 0.75831(14) 0.0534(13) Uani 0.436(7) 1 d P B 1
O151 O 0.4354(3) 0.6968(3) 0.8092(3) 0.169(2) Uani 0.436(7) 1 d P B 1
O152 O 0.3767(3) 0.7085(3) 0.71724(19) 0.1304(16) Uani 0.436(7) 1 d P B 1
O153 O 0.4203(3) 0.6137(3) 0.7332(2) 0.1474(18) Uani 0.436(7) 1 d P B 1
O154 O 0.3197(3) 0.6209(3) 0.7870(2) 0.1481(18) Uani 0.436(7) 1 d P B 1
B15 B 0.38356(17) 0.65436(17) 0.75831(14) 0.0534(13) Uani 0.564(7) 1 d P B 2
F151 F 0.4354(3) 0.6968(3) 0.8092(3) 0.169(2) Uani 0.564(7) 1 d P B 2
F152 F 0.3767(3) 0.7085(3) 0.71724(19) 0.1304(16) Uani 0.564(7) 1 d P B 2
F153 F 0.4203(3) 0.6137(3) 0.7332(2) 0.1474(18) Uani 0.564(7) 1 d P B 2
F154 F 0.3197(3) 0.6209(3) 0.7870(2) 0.1481(18) Uani 0.564(7) 1 d P B 2
Cl4 Cl 0.97548(15) 0.64832(15) 0.21144(13) 0.0705(11) Uani 0.653(7) 1 d PU H 1
O41 O 1.0545(3) 0.6773(3) 0.2153(2) 0.1389(18) Uani 0.653(7) 1 d PU H 1
O42 O 0.9456(7) 0.5808(5) 0.1840(7) 0.127(4) Uani 0.327(3) 1 d PU H 1
O43 O 0.9309(7) 0.6614(7) 0.2651(5) 0.120(4) Uani 0.327(3) 1 d PU H 1
O44 O 0.9624(6) 0.7018(6) 0.1647(5) 0.127(3) Uani 0.327(3) 1 d PU H 1
O45 O 0.9662(6) 0.6013(6) 0.2632(5) 0.124(3) Uani 0.327(3) 1 d PU H 3
O46 O 0.9396(7) 0.6229(8) 0.1566(5) 0.113(3) Uani 0.327(3) 1 d PU H 3
O47 O 0.9452(7) 0.7011(6) 0.2346(7) 0.112(3) Uani 0.327(3) 1 d PU H 3
B4 B 0.97548(15) 0.64832(15) 0.21144(13) 0.0705(11) Uani 0.347(7) 1 d PU H 2
F41 F 1.0545(3) 0.6773(3) 0.2153(2) 0.1389(18) Uani 0.347(7) 1 d PU H 2
F42 F 0.9456(7) 0.5808(5) 0.1840(7) 0.127(4) Uani 0.173(3) 1 d PU H 2
F43 F 0.9309(7) 0.6614(7) 0.2651(5) 0.120(4) Uani 0.173(3) 1 d PU H 2
F44 F 0.9624(6) 0.7018(6) 0.1647(5) 0.127(3) Uani 0.173(3) 1 d PU H 2
F45 F 0.9662(6) 0.6013(6) 0.2632(5) 0.124(3) Uani 0.173(3) 1 d PU H 4
F46 F 0.9396(7) 0.6229(8) 0.1566(5) 0.113(3) Uani 0.173(3) 1 d PU H 4
F47 F 0.9452(7) 0.7011(6) 0.2346(7) 0.112(3) Uani 0.173(3) 1 d PU H 4
Cl6 Cl 0.82665(16) 0.09296(14) 0.30539(13) 0.0640(10) Uani 0.638(6) 1 d PU D 1
O61 O 0.8034(3) 0.0346(3) 0.3479(2) 0.1350(18) Uani 0.638(6) 1 d PU D 1
O62 O 0.8093(4) 0.1511(5) 0.3354(4) 0.104(3) Uani 0.415(4) 1 d PU D 1
O63 O 0.9058(5) 0.1088(5) 0.3095(5) 0.162(3) Uani 0.415(4) 1 d PU D 1
O64 O 0.7968(6) 0.0784(4) 0.2442(4) 0.119(3) Uani 0.415(4) 1 d PU D 1
O65 O 0.7467(9) 0.0783(7) 0.2897(8) 0.127(4) Uani 0.223(2) 1 d PU D 3
O66 O 0.8632(10) 0.0740(8) 0.2595(9) 0.126(4) Uani 0.223(2) 1 d PU D 3
O67 O 0.8573(9) 0.1634(10) 0.3227(9) 0.113(4) Uani 0.223(2) 1 d PU D 3
B6 B 0.82665(16) 0.09296(14) 0.30539(13) 0.0640(10) Uani 0.362(6) 1 d PU D 2
F61 F 0.8034(3) 0.0346(3) 0.3479(2) 0.1350(18) Uani 0.362(6) 1 d PU D 2
F62 F 0.8093(4) 0.1511(5) 0.3354(4) 0.104(3) Uani 0.235(4) 1 d PU D 2
F63 F 0.9058(5) 0.1088(5) 0.3095(5) 0.162(3) Uani 0.235(4) 1 d PU D 2
F64 F 0.7968(6) 0.0784(4) 0.2442(4) 0.119(3) Uani 0.235(4) 1 d PU D 2
F65 F 0.7467(9) 0.0783(7) 0.2897(8) 0.127(4) Uani 0.127(2) 1 d PU D 4
F66 F 0.8632(10) 0.0740(8) 0.2595(9) 0.126(4) Uani 0.127(2) 1 d PU D 4
F67 F 0.8573(9) 0.1634(10) 0.3227(9) 0.113(4) Uani 0.127(2) 1 d PU D 4
Cl7 Cl 0.81773(18) 0.61484(17) 0.47745(14) 0.0517(10) Uani 0.512(6) 1 d PU F 1
O71 O 0.8358(3) 0.6234(3) 0.4163(3) 0.1466(18) Uani 0.512(6) 1 d PU F 1
O72 O 0.7899(9) 0.6604(9) 0.4917(7) 0.115(4) Uani 0.256(3) 1 d PU F 1
O73 O 0.8938(6) 0.6181(7) 0.5062(6) 0.144(4) Uani 0.256(3) 1 d PU F 1
O74 O 0.7759(8) 0.5489(5) 0.5026(5) 0.124(4) Uani 0.256(3) 1 d PU F 1
O75 O 0.8207(7) 0.6849(6) 0.5089(6) 0.080(3) Uani 0.256(3) 1 d PU F 3
O76 O 0.7375(6) 0.5734(6) 0.4691(5) 0.131(3) Uani 0.256(3) 1 d PU F 3
O77 O 0.8462(8) 0.5787(6) 0.5114(6) 0.113(3) Uani 0.256(3) 1 d PU F 3
B7 B 0.81773(18) 0.61484(17) 0.47745(14) 0.0517(10) Uani 0.488(6) 1 d PU F 2
F71 F 0.8358(3) 0.6234(3) 0.4163(3) 0.1466(18) Uani 0.488(6) 1 d PU F 2
F72 F 0.7899(9) 0.6604(9) 0.4917(7) 0.115(4) Uani 0.244(3) 1 d PU F 2
F73 F 0.8938(6) 0.6181(7) 0.5062(6) 0.144(4) Uani 0.244(3) 1 d PU F 2
F74 F 0.7759(8) 0.5489(5) 0.5026(5) 0.124(4) Uani 0.244(3) 1 d PU F 2
F75 F 0.8207(7) 0.6849(6) 0.5089(6) 0.080(3) Uani 0.244(3) 1 d PU F 4
F76 F 0.7375(6) 0.5734(6) 0.4691(5) 0.131(3) Uani 0.244(3) 1 d PU F 4
F77 F 0.8462(8) 0.5787(6) 0.5114(6) 0.113(3) Uani 0.244(3) 1 d PU F 4
Cl9 Cl 0.57532(16) 0.50236(14) 0.09302(14) 0.0639(10) Uani 0.635(6) 1 d PU E 1
O91 O 0.5336(2) 0.4312(3) 0.0776(2) 0.1300(17) Uani 0.635(6) 1 d PU E 1
O92 O 0.5240(5) 0.5424(5) 0.0722(5) 0.163(3) Uani 0.413(4) 1 d PU E 1
O93 O 0.6396(5) 0.5318(5) 0.0628(6) 0.136(4) Uani 0.413(4) 1 d PU E 1
O94 O 0.5770(6) 0.5161(6) 0.1575(5) 0.141(4) Uani 0.413(4) 1 d PU E 1
O95 O 0.5512(10) 0.5429(9) 0.1343(10) 0.097(4) Uani 0.222(2) 1 d PU E 3
O96 O 0.6461(8) 0.4915(6) 0.1227(7) 0.096(3) Uani 0.222(2) 1 d PU E 3
O97 O 0.6009(12) 0.5506(10) 0.0436(8) 0.114(4) Uani 0.222(2) 1 d PU E 3
B9 B 0.57532(16) 0.50236(14) 0.09302(14) 0.0639(10) Uani 0.365(6) 1 d PU E 2
F91 F 0.5336(2) 0.4312(3) 0.0776(2) 0.1300(17) Uani 0.365(6) 1 d PU E 2
F92 F 0.5240(5) 0.5424(5) 0.0722(5) 0.163(3) Uani 0.237(4) 1 d PU E 2
F93 F 0.6396(5) 0.5318(5) 0.0628(6) 0.136(4) Uani 0.237(4) 1 d PU E 2
F94 F 0.5770(6) 0.5161(6) 0.1575(5) 0.141(4) Uani 0.237(4) 1 d PU E 2
F95 F 0.5512(10) 0.5429(9) 0.1343(10) 0.097(4) Uani 0.128(2) 1 d PU E 4
F96 F 0.6461(8) 0.4915(6) 0.1227(7) 0.096(3) Uani 0.128(2) 1 d PU E 4
F97 F 0.6009(12) 0.5506(10) 0.0436(8) 0.114(4) Uani 0.128(2) 1 d PU E 4
Cl12 Cl 0.12858(19) 0.31542(18) 0.03576(17) 0.0555(14) Uani 0.351(6) 1 d PU G 1
O121 O 0.0995(2) 0.32040(19) 0.09411(18) 0.1010(13) Uani 0.351(6) 1 d PU G 1
O122 O 0.1676(8) 0.2583(6) 0.0436(7) 0.080(3) Uani 0.175(3) 1 d PU G 1
O123 O 0.1872(5) 0.3815(6) 0.0222(6) 0.109(3) Uani 0.175(3) 1 d PU G 1
O124 O 0.0771(9) 0.2963(6) -0.0126(7) 0.083(3) Uani 0.175(3) 1 d PU G 1
O125 O 0.1902(8) 0.2916(7) 0.0333(7) 0.090(3) Uani 0.175(3) 1 d PU G 3
O126 O 0.1426(5) 0.3818(6) 0.0023(5) 0.095(3) Uani 0.175(3) 1 d PU G 3
O127 O 0.0653(9) 0.2623(6) -0.0011(7) 0.088(4) Uani 0.175(3) 1 d PU G 3
B12 B 0.12858(19) 0.31542(18) 0.03576(17) 0.0555(14) Uani 0.649(6) 1 d PU G 2
F121 F 0.0995(2) 0.32040(19) 0.09411(18) 0.1010(13) Uani 0.649(6) 1 d PU G 2
F122 F 0.1676(8) 0.2583(6) 0.0436(7) 0.080(3) Uani 0.325(3) 1 d PU G 2
F123 F 0.1872(5) 0.3815(6) 0.0222(6) 0.109(3) Uani 0.325(3) 1 d PU G 2
F124 F 0.0771(9) 0.2963(6) -0.0126(7) 0.083(3) Uani 0.325(3) 1 d PU G 2
F125 F 0.1902(8) 0.2916(7) 0.0333(7) 0.090(3) Uani 0.325(3) 1 d PU G 4
F126 F 0.1426(5) 0.3818(6) 0.0023(5) 0.095(3) Uani 0.325(3) 1 d PU G 4
F127 F 0.0653(9) 0.2623(6) -0.0011(7) 0.088(4) Uani 0.325(3) 1 d PU G 4
Cl14 Cl 0.41159(17) 0.11091(16) 0.47595(15) 0.0480(11) Uani 0.409(6) 1 d PDU C 1
O141 O 0.4358(2) 0.0714(2) 0.52398(19) 0.1107(14) Uani 0.409(6) 1 d PU C 1
O142 O 0.4563(8) 0.1835(5) 0.4905(5) 0.110(4) Uani 0.204(3) 1 d PDU C 1
O143 O 0.4317(6) 0.0865(6) 0.4198(6) 0.111(4) Uani 0.204(3) 1 d PU C 1
O144 O 0.3352(6) 0.0961(5) 0.4935(7) 0.114(3) Uani 0.204(3) 1 d PU C 1
O145 O 0.4684(7) 0.1715(7) 0.4591(5) 0.101(3) Uani 0.204(3) 1 d PU C 3
O146 O 0.3782(6) 0.0700(5) 0.4232(5) 0.092(3) Uani 0.204(3) 1 d PU C 3
O147 O 0.3574(8) 0.1424(6) 0.4892(6) 0.128(3) Uani 0.204(3) 1 d PU C 3
B14 B 0.41159(17) 0.11091(16) 0.47595(15) 0.0480(11) Uani 0.591(6) 1 d PU C 2
F141 F 0.4358(2) 0.0714(2) 0.52398(19) 0.1107(14) Uani 0.591(6) 1 d PU C 2
F142 F 0.4563(8) 0.1835(5) 0.4905(5) 0.110(4) Uani 0.296(3) 1 d PU C 2
F143 F 0.4317(6) 0.0865(6) 0.4198(6) 0.111(4) Uani 0.296(3) 1 d PU C 2
F144 F 0.3352(6) 0.0961(5) 0.4935(7) 0.114(3) Uani 0.296(3) 1 d PU C 2
F145 F 0.4684(7) 0.1715(7) 0.4591(5) 0.101(3) Uani 0.296(3) 1 d PU C 4
F146 F 0.3782(6) 0.0700(5) 0.4232(5) 0.092(3) Uani 0.296(3) 1 d PU C 4
F147 F 0.3574(8) 0.1424(6) 0.4892(6) 0.128(3) Uani 0.296(3) 1 d PU C 4
Cl16 Cl 0.5160(4) 1.0200(4) 0.2642(4) 0.077(2) Uani 0.247(3) 1 d PDU A 1
O161 O 0.5249(7) 1.0900(5) 0.2798(6) 0.194(4) Uiso 0.247(3) 1 d PDU A 1
O162 O 0.5645(9) 1.0182(9) 0.3179(7) 0.173(6) Uiso 0.1727(19) 1 d PDU A 1
O163 O 0.5476(8) 1.0150(7) 0.2091(6) 0.113(4) Uiso 0.1727(19) 1 d PDU A 1
O164 O 0.4404(6) 0.9944(8) 0.2710(7) 0.124(4) Uiso 0.1727(19) 1 d PDU A 1
O166 O 0.5873(8) 1.0164(11) 0.2428(12) 0.089(5) Uiso 0.0740(8) 1 d PDU A 3
O165 O 0.4731(14) 1.0147(13) 0.2048(8) 0.081(5) Uiso 0.0740(8) 1 d PDU A 3
O167 O 0.4742(12) 0.9528(8) 0.2895(10) 0.087(5) Uiso 0.0740(8) 1 d PDU A 3
B16 B 0.5160(4) 1.0200(4) 0.2642(4) 0.077(2) Uani 0.253(3) 1 d PU A 2
F161 F 0.5249(7) 1.0900(5) 0.2798(6) 0.194(4) Uiso 0.253(3) 1 d PU A 2
F162 F 0.5645(9) 1.0182(9) 0.3179(7) 0.173(6) Uiso 0.1773(19) 1 d PU A 2
F163 F 0.5476(8) 1.0150(7) 0.2091(6) 0.113(4) Uiso 0.1773(19) 1 d PU A 2
F164 F 0.4404(6) 0.9944(8) 0.2710(7) 0.124(4) Uiso 0.1773(19) 1 d PU A 2
F166 F 0.5873(8) 1.0164(11) 0.2428(12) 0.089(5) Uiso 0.0760(8) 1 d PU A 4
F165 F 0.4731(14) 1.0147(13) 0.2048(8) 0.081(5) Uiso 0.0760(8) 1 d PU A 4
F167 F 0.4742(12) 0.9528(8) 0.2895(10) 0.087(5) Uiso 0.0760(8) 1 d PU A 4
Cl17 Cl 0.4862(4) 1.0118(4) 0.2345(3) 0.065(2) Uani 0.247(3) 1 d PDU A 5
O171 O 0.4996(5) 1.0842(5) 0.2231(5) 0.135(3) Uiso 0.247(3) 1 d PDU A 5
O172 O 0.4909(7) 0.9731(6) 0.1806(5) 0.167(4) Uiso 0.247(3) 1 d PDU A 5
O173 O 0.5103(9) 0.9906(8) 0.2898(6) 0.170(5) Uiso 0.247(3) 1 d PDU A 5
O174 O 0.4088(6) 0.9935(8) 0.2220(8) 0.247(6) Uiso 0.247(3) 1 d PDU A 5
B17 B 0.4862(4) 1.0118(4) 0.2345(3) 0.065(2) Uani 0.253(3) 1 d P A 6
F171 F 0.4996(5) 1.0842(5) 0.2231(5) 0.135(3) Uiso 0.253(3) 1 d P A 6
F172 F 0.4909(7) 0.9731(6) 0.1806(5) 0.167(4) Uiso 0.253(3) 1 d P A 6
F173 F 0.5103(9) 0.9906(8) 0.2898(6) 0.170(5) Uiso 0.253(3) 1 d P A 6
F174 F 0.4088(6) 0.9935(8) 0.2220(8) 0.247(6) Uiso 0.253(3) 1 d P A 6
O11W O 0.5592(2) 0.6894(2) 0.0776(2) 0.1166(16) Uiso 1 1 d . I 1
O12W O 1.1402(9) 0.0348(9) 0.0522(8) 0.352(9) Uiso 0.65 1 d P J 1
O13W O 0.4994(13) 1.1738(12) 0.1712(11) 0.127(8) Uiso 0.20 1 d P K 1
O14W O 0.4181(7) 0.5228(6) 0.6256(5) 0.211(5) Uiso 0.55 1 d P L 1
O15W O 0.8373(6) 0.4744(6) 0.2438(6) 0.203(5) Uiso 0.55 1 d P M 1
O16W O 0.8301(12) 0.4923(11) 0.3249(11) 0.285(9) Uiso 0.40 1 d P M 1
O17W O 1.1307(4) 0.0800(4) 0.0343(4) 0.125(3) Uiso 0.65 1 d P J 1

loop_
_atom_site_aniso_label
_atom_site_aniso_U_11
_atom_site_aniso_U_22
_atom_site_aniso_U_33
_atom_site_aniso_U_23
_atom_site_aniso_U_13
_atom_site_aniso_U_12
F1 0.057(2) 0.0507(19) 0.059(2) -0.0068(15) -0.0032(16) 0.0113(15)
N1 0.050(3) 0.046(3) 0.071(4) -0.014(3) 0.003(3) 0.012(2)
N2 0.054(4) 0.076(4) 0.054(3) -0.010(3) -0.008(3) 0.027(3)
N3 0.074(4) 0.071(4) 0.055(3) 0.006(3) 0.009(3) 0.033(3)
N4 0.046(3) 0.055(3) 0.056(3) -0.010(3) 0.000(3) 0.002(2)
N5 0.053(3) 0.058(4) 0.058(4) -0.001(3) 0.001(3) 0.016(3)
N6 0.052(3) 0.065(4) 0.052(3) -0.005(3) -0.001(3) 0.018(3)
N7 0.060(4) 0.060(4) 0.071(4) -0.008(3) 0.010(3) 0.024(3)
N8 0.049(3) 0.070(4) 0.055(4) -0.008(3) 0.000(3) 0.013(3)
C1 0.065(5) 0.087(5) 0.065(5) -0.019(4) -0.027(4) 0.026(4)
C2 0.087(5) 0.087(5) 0.054(5) -0.018(4) -0.023(4) 0.038(4)
C3 0.075(5) 0.067(5) 0.048(4) 0.002(3) 0.010(4) 0.035(4)
C4 0.105(6) 0.103(6) 0.097(6) -0.006(5) -0.014(5) 0.071(5)
C5 0.069(5) 0.101(6) 0.079(5) -0.018(4) -0.015(4) 0.045(5)
C6 0.079(5) 0.063(4) 0.059(5) 0.012(3) 0.014(4) 0.000(4)
C7 0.085(5) 0.048(4) 0.071(5) 0.005(4) 0.008(4) 0.012(3)
C8 0.058(4) 0.053(4) 0.081(5) 0.001(3) 0.021(4) 0.008(3)
C9 0.051(4) 0.063(4) 0.070(4) -0.009(3) 0.013(3) 0.006(3)
C10 0.051(4) 0.064(5) 0.050(4) -0.001(4) 0.003(3) 0.020(3)
C11 0.069(5) 0.077(5) 0.062(4) 0.008(4) -0.007(4) 0.018(4)
C12 0.067(5) 0.075(5) 0.082(5) 0.018(4) 0.004(4) 0.018(4)
C13 0.063(4) 0.051(4) 0.071(4) -0.020(3) 0.009(4) 0.005(3)
C14 0.060(4) 0.066(4) 0.052(4) -0.021(3) 0.003(3) 0.002(3)
C15 0.057(4) 0.049(4) 0.079(5) -0.018(3) -0.003(4) 0.015(3)
C16 0.067(5) 0.043(4) 0.089(5) -0.007(3) 0.012(4) 0.013(3)
C17 0.061(5) 0.069(5) 0.060(5) 0.006(4) 0.009(4) 0.030(4)
C18 0.058(4) 0.086(5) 0.075(5) -0.017(4) 0.004(4) 0.018(4)
C19 0.070(5) 0.107(6) 0.088(6) -0.017(5) 0.023(4) 0.029(4)
C20 0.054(4) 0.098(5) 0.071(5) -0.011(4) -0.011(4) 0.027(4)
C21 0.036(4) 0.077(5) 0.088(5) -0.011(4) 0.002(3) 0.004(3)
F2 0.057(2) 0.061(2) 0.055(2) 0.0009(15) 0.0018(16) 0.0180(15)
N21 0.083(4) 0.057(3) 0.059(4) -0.004(3) 0.007(3) 0.020(3)
N22 0.085(4) 0.086(5) 0.084(5) 0.026(4) 0.031(4) 0.048(4)
N23 0.053(4) 0.090(5) 0.079(5) 0.012(4) 0.000(3) 0.010(3)
N24 0.080(4) 0.051(3) 0.067(4) -0.013(3) 0.002(3) 0.000(3)
N25 0.051(4) 0.077(4) 0.061(4) 0.020(3) 0.000(3) 0.015(3)
N26 0.060(4) 0.053(4) 0.083(4) 0.014(3) 0.004(3) 0.019(3)
N27 0.057(3) 0.052(3) 0.056(4) 0.008(3) 0.003(3) 0.016(3)
N28 0.063(3) 0.068(4) 0.048(3) 0.009(3) -0.003(3) 0.015(3)
C201 0.114(6) 0.094(5) 0.085(6) 0.005(4) 0.034(5) 0.058(5)
C202 0.106(6) 0.085(6) 0.120(7) 0.023(5) 0.032(5) 0.058(5)
C203 0.046(4) 0.101(7) 0.075(6) 0.025(5) -0.002(4) 0.033(4)
C204 0.089(6) 0.134(7) 0.097(6) 0.052(6) 0.044(5) 0.028(5)
C205 0.132(7) 0.123(7) 0.104(7) 0.053(6) 0.064(5) 0.070(6)
C206 0.064(5) 0.099(6) 0.105(7) 0.018(5) -0.029(5) -0.001(4)
C207 0.086(6) 0.062(5) 0.087(5) -0.010(4) 0.004(4) -0.024(4)
C208 0.122(6) 0.076(5) 0.060(5) -0.012(4) -0.013(5) 0.022(4)
C209 0.106(6) 0.095(6) 0.051(4) 0.005(4) -0.001(4) 0.034(5)
C210 0.052(5) 0.069(5) 0.072(5) 0.016(4) 0.002(4) 0.022(4)
C211 0.048(5) 0.091(5) 0.122(6) 0.018(5) 0.022(4) 0.020(4)
C212 0.054(5) 0.100(6) 0.097(6) 0.025(4) 0.001(4) 0.018(4)
C213 0.104(6) 0.060(5) 0.102(6) 0.016(5) 0.007(5) 0.035(4)
C214 0.115(6) 0.053(5) 0.106(6) -0.012(4) 0.001(5) 0.038(4)
C215 0.111(6) 0.060(5) 0.073(5) -0.002(4) 0.034(4) 0.023(4)
C216 0.091(5) 0.042(4) 0.081(5) -0.008(4) -0.001(4) 0.004(3)
C217 0.050(4) 0.059(4) 0.051(4) 0.015(3) 0.003(3) 0.019(3)
C218 0.094(6) 0.115(6) 0.067(5) 0.018(5) -0.024(4) 0.019(5)
C219 0.089(5) 0.081(5) 0.081(5) 0.023(4) -0.002(4) 0.036(4)
C220 0.098(6) 0.060(5) 0.071(5) -0.022(4) 0.021(4) 0.011(4)
C221 0.095(6) 0.081(5) 0.056(5) -0.015(4) 0.008(4) 0.006(4)
F3 0.0480(19) 0.0534(19) 0.058(2) -0.0012(15) -0.0020(15) 0.0102(14)
N31 0.041(3) 0.052(3) 0.064(4) -0.007(3) -0.003(3) 0.008(2)
N32 0.057(4) 0.055(3) 0.058(4) -0.002(3) 0.003(3) 0.022(3)
N33 0.045(3) 0.060(3) 0.052(3) 0.009(3) 0.002(3) 0.018(3)
N34 0.042(3) 0.045(3) 0.056(3) 0.002(3) -0.007(2) 0.003(2)
N35 0.056(4) 0.055(4) 0.066(4) 0.000(3) 0.011(3) 0.023(3)
N36 0.063(4) 0.051(3) 0.056(3) -0.007(3) -0.004(3) 0.018(3)
N37 0.056(4) 0.055(3) 0.055(3) -0.004(3) -0.010(3) 0.019(3)
N38 0.048(3) 0.054(3) 0.054(3) 0.004(3) 0.000(3) 0.011(3)
C301 0.062(4) 0.041(4) 0.091(5) -0.014(3) 0.001(4) 0.014(3)
C302 0.065(4) 0.051(4) 0.074(5) -0.012(3) 0.002(4) 0.018(3)
C303 0.048(4) 0.062(4) 0.058(4) 0.008(3) 0.018(4) 0.026(3)
C304 0.074(5) 0.060(4) 0.066(5) 0.015(4) -0.003(4) 0.016(4)
C305 0.079(5) 0.072(5) 0.072(5) 0.018(4) 0.013(4) 0.025(4)
C306 0.046(4) 0.070(4) 0.082(5) 0.013(4) 0.015(3) 0.019(3)
C307 0.038(4) 0.066(4) 0.073(5) 0.011(3) -0.012(3) 0.012(3)
C308 0.038(4) 0.075(4) 0.085(5) -0.002(4) 0.011(4) 0.020(3)
C309 0.060(4) 0.068(5) 0.070(5) 0.003(4) 0.019(4) 0.016(4)
C310 0.069(5) 0.074(5) 0.050(4) 0.000(4) 0.010(4) 0.033(4)
C311 0.091(5) 0.065(5) 0.071(5) -0.001(4) 0.006(4) 0.041(4)
C312 0.063(5) 0.068(5) 0.102(5) -0.009(4) 0.016(4) 0.029(4)
C313 0.067(5) 0.080(5) 0.049(4) -0.006(3) -0.008(4) 0.015(4)
C314 0.065(4) 0.053(4) 0.070(5) -0.010(4) -0.012(4) 0.013(3)
C315 0.066(4) 0.061(4) 0.071(5) -0.006(4) -0.015(4) 0.013(3)
C316 0.044(4) 0.090(5) 0.063(4) -0.008(4) -0.010(3) 0.018(4)
C317 0.065(5) 0.059(4) 0.052(4) 0.000(3) -0.003(4) 0.023(4)
C318 0.073(5) 0.082(5) 0.061(5) 0.008(4) 0.012(4) 0.021(4)
C319 0.083(5) 0.089(5) 0.053(4) -0.010(4) 0.004(4) 0.029(4)
C320 0.072(4) 0.049(4) 0.060(4) 0.005(3) -0.010(4) 0.010(3)
C321 0.055(4) 0.050(4) 0.064(4) 0.006(3) -0.002(3) 0.009(3)
F4 0.056(2) 0.063(2) 0.057(2) 0.0003(16) 0.0059(16) 0.0177(16)
N41 0.056(3) 0.077(4) 0.048(3) -0.003(3) 0.001(3) 0.010(3)
N42 0.050(4) 0.053(3) 0.091(5) -0.008(3) 0.000(4) 0.017(3)
N43 0.065(4) 0.059(4) 0.076(4) 0.010(3) -0.019(4) 0.011(3)
N44 0.060(4) 0.095(4) 0.057(4) 0.009(3) 0.007(3) 0.021(3)
N45 0.054(3) 0.058(4) 0.069(4) -0.004(3) -0.006(3) 0.012(3)
N46 0.049(3) 0.066(4) 0.087(5) 0.002(4) 0.009(3) 0.014(3)
N47 0.066(4) 0.060(4) 0.083(5) -0.007(3) -0.009(4) 0.019(3)
N48 0.054(4) 0.076(4) 0.102(5) -0.028(4) 0.005(4) 0.019(3)
C401 0.057(5) 0.107(6) 0.078(5) -0.006(4) 0.020(4) 0.025(4)
C402 0.081(5) 0.093(6) 0.077(5) -0.025(5) 0.007(4) 0.024(4)
C403 0.061(5) 0.050(4) 0.086(6) -0.006(4) -0.016(5) 0.017(4)
C404 0.060(5) 0.089(5) 0.112(7) -0.017(5) -0.034(5) 0.030(4)
C405 0.064(5) 0.093(5) 0.102(6) -0.006(5) -0.015(5) 0.026(4)
C406 0.093(6) 0.098(6) 0.078(6) 0.035(5) -0.009(5) 0.013(5)
C407 0.090(6) 0.109(6) 0.050(5) 0.006(4) 0.001(4) 0.019(5)
C408 0.067(5) 0.103(5) 0.053(4) -0.007(4) -0.010(4) 0.013(4)
C409 0.068(5) 0.083(5) 0.067(5) 0.004(4) -0.018(4) 0.019(4)
C410 0.051(4) 0.066(5) 0.078(5) -0.020(4) -0.015(4) 0.024(4)
C411 0.080(5) 0.068(5) 0.103(6) -0.017(5) 0.007(5) 0.013(4)
C412 0.072(5) 0.078(5) 0.091(6) -0.017(4) -0.003(4) 0.015(4)
C413 0.057(5) 0.105(6) 0.081(5) -0.012(4) 0.016(4) 0.015(4)
C414 0.053(5) 0.108(6) 0.074(5) 0.008(4) 0.007(4) -0.010(4)
C415 0.088(5) 0.065(5) 0.087(5) 0.018(4) -0.001(4) -0.005(4)
C416 0.073(5) 0.069(5) 0.084(5) 0.008(4) -0.012(4) -0.003(4)
C417 0.051(4) 0.056(5) 0.071(5) -0.015(4) -0.012(4) 0.005(3)
C418 0.099(6) 0.109(7) 0.172(9) -0.036(6) -0.020(7) 0.063(6)
C419 0.105(7) 0.078(5) 0.144(8) -0.009(5) -0.028(6) 0.052(5)
C420 0.084(6) 0.092(6) 0.076(6) -0.030(5) 0.007(5) 0.015(4)
C421 0.089(6) 0.101(6) 0.086(5) -0.046(5) 0.019(4) 0.021(5)
Cl1 0.0248(14) 0.0304(15) 0.0205(14) -0.0004(10) -0.0016(10) 0.0067(10)
O11 0.088(3) 0.087(3) 0.089(3) -0.001(2) -0.003(3) 0.029(2)
O12 0.107(3) 0.097(4) 0.108(3) 0.006(3) -0.030(3) 0.019(3)
O13 0.093(3) 0.122(4) 0.112(4) 0.006(3) -0.008(3) 0.035(3)
O14 0.131(4) 0.114(4) 0.115(4) -0.005(3) -0.005(3) 0.043(3)
B1 0.0248(14) 0.0304(15) 0.0205(14) -0.0004(10) -0.0016(10) 0.0067(10)
F11 0.088(3) 0.087(3) 0.089(3) -0.001(2) -0.003(3) 0.029(2)
F12 0.107(3) 0.097(4) 0.108(3) 0.006(3) -0.030(3) 0.019(3)
F13 0.093(3) 0.122(4) 0.112(4) 0.006(3) -0.008(3) 0.035(3)
F14 0.131(4) 0.114(4) 0.115(4) -0.005(3) -0.005(3) 0.043(3)
Cl2 0.0367(16) 0.0438(17) 0.0435(17) -0.0004(12) 0.0036(11) 0.0192(12)
O21 0.178(5) 0.124(4) 0.149(5) 0.013(4) 0.042(4) 0.077(4)
O22 0.150(5) 0.201(6) 0.134(5) 0.043(4) -0.005(4) 0.031(5)
O24 0.117(5) 0.218(6) 0.227(6) 0.087(4) 0.059(4) 0.087(4)
O23 0.277(8) 0.262(7) 0.165(6) -0.085(5) -0.060(5) 0.174(6)
B2 0.0367(16) 0.0438(17) 0.0435(17) -0.0004(12) 0.0036(11) 0.0192(12)
F21 0.178(5) 0.124(4) 0.149(5) 0.013(4) 0.042(4) 0.077(4)
F22 0.150(5) 0.201(6) 0.134(5) 0.043(4) -0.005(4) 0.031(5)
F24 0.117(5) 0.218(6) 0.227(6) 0.087(4) 0.059(4) 0.087(4)
F23 0.277(8) 0.262(7) 0.165(6) -0.085(5) -0.060(5) 0.174(6)
Cl3 0.0401(15) 0.0406(16) 0.0600(18) -0.0009(12) -0.0097(12) 0.0147(12)
O31 0.156(5) 0.107(4) 0.137(4) 0.010(3) -0.045(4) 0.041(3)
O32 0.120(4) 0.103(4) 0.311(8) 0.043(4) -0.064(5) 0.018(3)
O33 0.116(4) 0.127(4) 0.205(6) -0.011(4) 0.005(4) 0.060(3)
O34 0.129(4) 0.185(5) 0.133(5) 0.017(4) 0.035(4) 0.040(4)
B3 0.0401(15) 0.0406(16) 0.0600(18) -0.0009(12) -0.0097(12) 0.0147(12)
F31 0.156(5) 0.107(4) 0.137(4) 0.010(3) -0.045(4) 0.041(3)
F32 0.120(4) 0.103(4) 0.311(8) 0.043(4) -0.064(5) 0.018(3)
F33 0.116(4) 0.127(4) 0.205(6) -0.011(4) 0.005(4) 0.060(3)
F34 0.129(4) 0.185(5) 0.133(5) 0.017(4) 0.035(4) 0.040(4)
Cl5 0.0285(19) 0.034(2) 0.042(2) -0.0023(14) -0.0037(14) 0.0095(14)
O51 0.135(4) 0.123(4) 0.130(4) -0.026(3) 0.003(3) 0.054(3)
O52 0.092(3) 0.067(3) 0.120(3) -0.010(2) 0.006(3) 0.017(2)
O53 0.101(4) 0.095(3) 0.235(6) 0.028(3) 0.041(4) 0.031(3)
O54 0.139(4) 0.299(7) 0.098(4) -0.025(4) -0.004(3) 0.128(4)
B5 0.0285(19) 0.034(2) 0.042(2) -0.0023(14) -0.0037(14) 0.0095(14)
F51 0.135(4) 0.123(4) 0.130(4) -0.026(3) 0.003(3) 0.054(3)
F52 0.092(3) 0.067(3) 0.120(3) -0.010(2) 0.006(3) 0.017(2)
F53 0.101(4) 0.095(3) 0.235(6) 0.028(3) 0.041(4) 0.031(3)
F54 0.139(4) 0.299(7) 0.098(4) -0.025(4) -0.004(3) 0.128(4)
Cl8 0.033(2) 0.064(3) 0.032(2) -0.0102(16) 0.0029(15) 0.0028(16)
O81 0.171(5) 0.126(4) 0.124(4) -0.045(3) 0.034(3) -0.048(3)
O82 0.104(4) 0.152(4) 0.144(4) -0.024(3) -0.012(3) 0.042(3)
O83 0.151(4) 0.159(4) 0.127(4) 0.020(4) 0.041(3) 0.089(4)
O84 0.096(3) 0.182(4) 0.101(4) -0.023(3) -0.003(3) 0.025(3)
B8 0.033(2) 0.064(3) 0.032(2) -0.0102(16) 0.0029(15) 0.0028(16)
F81 0.171(5) 0.126(4) 0.124(4) -0.045(3) 0.034(3) -0.048(3)
F82 0.104(4) 0.152(4) 0.144(4) -0.024(3) -0.012(3) 0.042(3)
F83 0.151(4) 0.159(4) 0.127(4) 0.020(4) 0.041(3) 0.089(4)
F84 0.096(3) 0.182(4) 0.101(4) -0.023(3) -0.003(3) 0.025(3)
Cl10 0.061(2) 0.051(2) 0.058(2) -0.0012(16) -0.0198(16) 0.0177(15)
O101 0.112(4) 0.103(3) 0.122(4) -0.003(3) -0.009(3) 0.026(3)
O102 0.095(7) 0.139(9) 0.109(9) 0.022(7) -0.009(6) 0.041(6)
O103 0.145(9) 0.082(7) 0.110(7) -0.015(6) -0.014(7) 0.019(6)
O104 0.124(8) 0.091(8) 0.097(9) 0.005(7) -0.006(8) 0.029(6)
O105 0.117(7) 0.091(6) 0.107(7) 0.002(6) -0.017(6) 0.008(6)
O106 0.133(7) 0.146(7) 0.097(6) 0.002(6) -0.017(6) 0.030(6)
O107 0.092(5) 0.075(6) 0.094(8) -0.001(6) -0.008(7) 0.025(5)
B10 0.061(2) 0.051(2) 0.058(2) -0.0012(16) -0.0198(16) 0.0177(15)
F101 0.112(4) 0.103(3) 0.122(4) -0.003(3) -0.009(3) 0.026(3)
F102 0.095(7) 0.139(9) 0.109(9) 0.022(7) -0.009(6) 0.041(6)
F103 0.145(9) 0.082(7) 0.110(7) -0.015(6) -0.014(7) 0.019(6)
F104 0.124(8) 0.091(8) 0.097(9) 0.005(7) -0.006(8) 0.029(6)
F105 0.117(7) 0.091(6) 0.107(7) 0.002(6) -0.017(6) 0.008(6)
F106 0.133(7) 0.146(7) 0.097(6) 0.002(6) -0.017(6) 0.030(6)
F107 0.092(5) 0.075(6) 0.094(8) -0.001(6) -0.008(7) 0.025(5)
Cl11 0.0552(18) 0.069(2) 0.085(2) -0.0186(15) 0.0030(15) 0.0144(14)
O111 0.153(5) 0.211(6) 0.133(5) 0.017(4) -0.026(4) 0.086(4)
O112 0.093(4) 0.105(3) 0.113(4) -0.029(3) -0.001(3) 0.022(3)
O113 0.108(4) 0.194(5) 0.221(6) -0.064(5) 0.036(4) 0.053(4)
O114 0.145(5) 0.099(4) 0.196(6) -0.024(4) 0.007(4) 0.002(3)
B11 0.0552(18) 0.069(2) 0.085(2) -0.0186(15) 0.0030(15) 0.0144(14)
F111 0.153(5) 0.211(6) 0.133(5) 0.017(4) -0.026(4) 0.086(4)
F112 0.093(4) 0.105(3) 0.113(4) -0.029(3) -0.001(3) 0.022(3)
F113 0.108(4) 0.194(5) 0.221(6) -0.064(5) 0.036(4) 0.053(4)
F114 0.145(5) 0.099(4) 0.196(6) -0.024(4) 0.007(4) 0.002(3)
Cl13 0.050(3) 0.030(2) 0.107(4) -0.009(2) -0.020(2) 0.0106(17)
O131 0.122(4) 0.147(4) 0.172(5) 0.022(3) -0.032(4) 0.010(3)
O132 0.150(4) 0.108(4) 0.198(5) -0.004(4) 0.018(4) 0.039(3)
O133 0.236(8) 0.189(6) 0.317(9) -0.078(6) 0.037(7) 0.120(6)
O134 0.187(6) 0.107(5) 0.344(9) 0.050(5) -0.124(6) -0.007(4)
B13 0.050(3) 0.030(2) 0.107(4) -0.009(2) -0.020(2) 0.0106(17)
F131 0.122(4) 0.147(4) 0.172(5) 0.022(3) -0.032(4) 0.010(3)
F132 0.150(4) 0.108(4) 0.198(5) -0.004(4) 0.018(4) 0.039(3)
F133 0.236(8) 0.189(6) 0.317(9) -0.078(6) 0.037(7) 0.120(6)
F134 0.187(6) 0.107(5) 0.344(9) 0.050(5) -0.124(6) -0.007(4)
Cl15 0.051(2) 0.072(2) 0.047(2) 0.0150(16) 0.0199(16) 0.0319(17)
O151 0.166(5) 0.209(5) 0.138(5) 0.029(4) -0.002(4) 0.071(4)
O152 0.170(5) 0.171(5) 0.078(3) 0.010(3) 0.007(3) 0.093(4)
O153 0.157(5) 0.148(4) 0.156(5) 0.043(3) 0.068(4) 0.070(4)
O154 0.126(4) 0.221(5) 0.114(4) 0.024(4) 0.031(4) 0.076(4)
B15 0.051(2) 0.072(2) 0.047(2) 0.0150(16) 0.0199(16) 0.0319(17)
F151 0.166(5) 0.209(5) 0.138(5) 0.029(4) -0.002(4) 0.071(4)
F152 0.170(5) 0.171(5) 0.078(3) 0.010(3) 0.007(3) 0.093(4)
F153 0.157(5) 0.148(4) 0.156(5) 0.043(3) 0.068(4) 0.070(4)
F154 0.126(4) 0.221(5) 0.114(4) 0.024(4) 0.031(4) 0.076(4)
Cl4 0.0725(19) 0.085(2) 0.063(2) -0.0124(15) -0.0126(15) 0.0392(15)
O41 0.095(4) 0.168(4) 0.153(5) -0.025(4) -0.022(3) 0.043(3)
O42 0.145(7) 0.088(7) 0.147(9) -0.048(7) -0.016(7) 0.040(6)
O43 0.132(7) 0.133(9) 0.085(7) 0.005(6) 0.019(6) 0.028(7)
O44 0.138(7) 0.131(7) 0.122(7) 0.030(7) -0.004(6) 0.058(6)
O45 0.125(6) 0.135(6) 0.103(6) 0.019(6) -0.018(5) 0.032(5)
O46 0.100(6) 0.138(7) 0.082(6) -0.012(6) 0.001(5) 0.011(6)
O47 0.119(6) 0.112(6) 0.117(7) -0.012(6) 0.003(6) 0.054(5)
B4 0.0725(19) 0.085(2) 0.063(2) -0.0124(15) -0.0126(15) 0.0392(15)
F41 0.095(4) 0.168(4) 0.153(5) -0.025(4) -0.022(3) 0.043(3)
F42 0.145(7) 0.088(7) 0.147(9) -0.048(7) -0.016(7) 0.040(6)
F43 0.132(7) 0.133(9) 0.085(7) 0.005(6) 0.019(6) 0.028(7)
F44 0.138(7) 0.131(7) 0.122(7) 0.030(7) -0.004(6) 0.058(6)
F45 0.125(6) 0.135(6) 0.103(6) 0.019(6) -0.018(5) 0.032(5)
F46 0.100(6) 0.138(7) 0.082(6) -0.012(6) 0.001(5) 0.011(6)
F47 0.119(6) 0.112(6) 0.117(7) -0.012(6) 0.003(6) 0.054(5)
Cl6 0.0681(19) 0.0533(17) 0.073(2) -0.0125(14) -0.0049(15) 0.0241(14)
O61 0.166(5) 0.099(4) 0.128(4) -0.010(3) -0.019(4) 0.028(3)
O62 0.116(6) 0.089(6) 0.120(6) 0.001(4) 0.037(5) 0.047(5)
O63 0.111(6) 0.174(7) 0.195(8) -0.029(6) 0.015(6) 0.037(6)
O64 0.156(7) 0.098(5) 0.080(5) 0.004(4) -0.012(5) 0.009(5)
O65 0.134(7) 0.100(7) 0.138(8) 0.002(7) -0.011(7) 0.027(6)
O66 0.119(7) 0.125(7) 0.117(7) -0.020(6) -0.007(7) 0.018(7)
O67 0.114(8) 0.090(7) 0.131(7) -0.008(6) -0.005(7) 0.028(7)
B6 0.0681(19) 0.0533(17) 0.073(2) -0.0125(14) -0.0049(15) 0.0241(14)
F61 0.166(5) 0.099(4) 0.128(4) -0.010(3) -0.019(4) 0.028(3)
F62 0.116(6) 0.089(6) 0.120(6) 0.001(4) 0.037(5) 0.047(5)
F63 0.111(6) 0.174(7) 0.195(8) -0.029(6) 0.015(6) 0.037(6)
F64 0.156(7) 0.098(5) 0.080(5) 0.004(4) -0.012(5) 0.009(5)
F65 0.134(7) 0.100(7) 0.138(8) 0.002(7) -0.011(7) 0.027(6)
F66 0.119(7) 0.125(7) 0.117(7) -0.020(6) -0.007(7) 0.018(7)
F67 0.114(8) 0.090(7) 0.131(7) -0.008(6) -0.005(7) 0.028(7)
Cl7 0.075(2) 0.0464(19) 0.0449(18) 0.0061(14) 0.0111(15) 0.0350(15)
O71 0.182(5) 0.166(5) 0.116(4) -0.004(3) 0.029(4) 0.087(4)
O72 0.157(11) 0.090(11) 0.077(8) 0.026(7) 0.004(7) 0.009(8)
O73 0.092(8) 0.140(9) 0.166(8) 0.029(7) -0.011(7) -0.008(6)
O74 0.138(8) 0.072(6) 0.142(8) 0.018(6) 0.038(7) 0.001(6)
O75 0.119(7) 0.041(5) 0.068(6) -0.018(4) 0.010(5) 0.009(5)
O76 0.134(7) 0.104(6) 0.137(7) 0.015(6) 0.001(6) 0.014(5)
O77 0.111(7) 0.091(6) 0.130(6) -0.002(6) -0.002(7) 0.021(6)
B7 0.075(2) 0.0464(19) 0.0449(18) 0.0061(14) 0.0111(15) 0.0350(15)
F71 0.182(5) 0.166(5) 0.116(4) -0.004(3) 0.029(4) 0.087(4)
F72 0.157(11) 0.090(11) 0.077(8) 0.026(7) 0.004(7) 0.009(8)
F73 0.092(8) 0.140(9) 0.166(8) 0.029(7) -0.011(7) -0.008(6)
F74 0.138(8) 0.072(6) 0.142(8) 0.018(6) 0.038(7) 0.001(6)
F75 0.119(7) 0.041(5) 0.068(6) -0.018(4) 0.010(5) 0.009(5)
F76 0.134(7) 0.104(6) 0.137(7) 0.015(6) 0.001(6) 0.014(5)
F77 0.111(7) 0.091(6) 0.130(6) -0.002(6) -0.002(7) 0.021(6)
Cl9 0.0625(19) 0.0507(18) 0.077(2) -0.0040(14) 0.0175(15) 0.0145(13)
O91 0.112(4) 0.098(4) 0.177(5) -0.025(3) 0.026(3) 0.028(3)
O92 0.147(7) 0.151(6) 0.175(8) -0.022(6) -0.008(7) 0.026(6)
O93 0.116(7) 0.116(6) 0.163(8) -0.024(6) 0.038(7) 0.013(5)
O94 0.134(8) 0.133(7) 0.117(7) 0.015(6) -0.001(6) -0.010(6)
O95 0.093(7) 0.094(7) 0.108(8) -0.007(7) 0.017(7) 0.031(6)
O96 0.102(6) 0.081(6) 0.113(7) -0.010(6) 0.004(6) 0.039(5)
O97 0.103(8) 0.119(7) 0.100(7) 0.016(6) 0.014(7) 0.009(7)
B9 0.0625(19) 0.0507(18) 0.077(2) -0.0040(14) 0.0175(15) 0.0145(13)
F91 0.112(4) 0.098(4) 0.177(5) -0.025(3) 0.026(3) 0.028(3)
F92 0.147(7) 0.151(6) 0.175(8) -0.022(6) -0.008(7) 0.026(6)
F93 0.116(7) 0.116(6) 0.163(8) -0.024(6) 0.038(7) 0.013(5)
F94 0.134(8) 0.133(7) 0.117(7) 0.015(6) -0.001(6) -0.010(6)
F95 0.093(7) 0.094(7) 0.108(8) -0.007(7) 0.017(7) 0.031(6)
F96 0.102(6) 0.081(6) 0.113(7) -0.010(6) 0.004(6) 0.039(5)
F97 0.103(8) 0.119(7) 0.100(7) 0.016(6) 0.014(7) 0.009(7)
Cl12 0.047(2) 0.058(2) 0.063(3) -0.0008(18) 0.0016(18) 0.0197(18)
O121 0.137(4) 0.111(3) 0.068(3) 0.000(2) 0.003(3) 0.057(3)
O122 0.074(8) 0.077(8) 0.096(6) 0.020(6) 0.022(5) 0.031(6)
O123 0.064(6) 0.082(6) 0.159(9) 0.019(6) 0.007(6) -0.010(6)
O124 0.067(7) 0.107(9) 0.080(6) 0.022(6) 0.005(5) 0.033(7)
O125 0.069(7) 0.092(8) 0.108(6) 0.008(6) -0.011(5) 0.025(6)
O126 0.089(6) 0.094(5) 0.086(5) 0.014(5) 0.004(5) 0.006(6)
O127 0.061(5) 0.089(7) 0.094(7) -0.017(6) 0.000(5) -0.006(6)
B12 0.047(2) 0.058(2) 0.063(3) -0.0008(18) 0.0016(18) 0.0197(18)
F121 0.137(4) 0.111(3) 0.068(3) 0.000(2) 0.003(3) 0.057(3)
F122 0.074(8) 0.077(8) 0.096(6) 0.020(6) 0.022(5) 0.031(6)
F123 0.064(6) 0.082(6) 0.159(9) 0.019(6) 0.007(6) -0.010(6)
F124 0.067(7) 0.107(9) 0.080(6) 0.022(6) 0.005(5) 0.033(7)
F125 0.069(7) 0.092(8) 0.108(6) 0.008(6) -0.011(5) 0.025(6)
F126 0.089(6) 0.094(5) 0.086(5) 0.014(5) 0.004(5) 0.006(6)
F127 0.061(5) 0.089(7) 0.094(7) -0.017(6) 0.000(5) -0.006(6)
Cl14 0.050(2) 0.047(2) 0.047(2) -0.0071(15) -0.0034(16) 0.0159(16)
O141 0.111(3) 0.091(3) 0.099(3) -0.002(3) -0.028(3) -0.007(2)
O142 0.148(8) 0.068(6) 0.088(8) -0.023(5) 0.020(7) -0.002(5)
O143 0.133(8) 0.094(8) 0.109(7) -0.007(6) 0.009(8) 0.040(7)
O144 0.069(7) 0.050(6) 0.212(9) 0.012(7) 0.021(6) 0.002(5)
O145 0.099(6) 0.091(6) 0.096(7) 0.013(5) -0.017(6) 0.007(5)
O146 0.122(7) 0.062(5) 0.067(5) 0.005(4) -0.033(6) -0.001(6)
O147 0.109(7) 0.141(7) 0.122(6) 0.004(7) 0.003(6) 0.024(7)
B14 0.050(2) 0.047(2) 0.047(2) -0.0071(15) -0.0034(16) 0.0159(16)
F141 0.111(3) 0.091(3) 0.099(3) -0.002(3) -0.028(3) -0.007(2)
F142 0.148(8) 0.068(6) 0.088(8) -0.023(5) 0.020(7) -0.002(5)
F143 0.133(8) 0.094(8) 0.109(7) -0.007(6) 0.009(8) 0.040(7)
F144 0.069(7) 0.050(6) 0.212(9) 0.012(7) 0.021(6) 0.002(5)
F145 0.099(6) 0.091(6) 0.096(7) 0.013(5) -0.017(6) 0.007(5)
F146 0.122(7) 0.062(5) 0.067(5) 0.005(4) -0.033(6) -0.001(6)
F147 0.109(7) 0.141(7) 0.122(6) 0.004(7) 0.003(6) 0.024(7)
Cl16 0.100(4) 0.071(3) 0.086(4) 0.045(3) 0.033(3) 0.061(3)
B16 0.100(4) 0.071(3) 0.086(4) 0.045(3) 0.033(3) 0.061(3)
Cl17 0.067(4) 0.090(4) 0.067(4) 0.054(3) 0.048(3) 0.061(3)
B17 0.067(4) 0.090(4) 0.067(4) 0.054(3) 0.048(3) 0.061(3)

loop_
_atom_type_symbol
_atom_type_description
_atom_type_scat_dispersion_real
_atom_type_scat_dispersion_imag
_atom_type_scat_source
C C 0.0033 0.0016 'International Tables Vol C Tables 4.2.6.8 and 6.1.1.4'
H H 0.0000 0.0000 'International Tables Vol C Tables 4.2.6.8 and 6.1.1.4'
N N 0.0061 0.0033 'International Tables Vol C Tables 4.2.6.8 and 6.1.1.4'
O O 0.0106 0.0060 'International Tables Vol C Tables 4.2.6.8 and 6.1.1.4'
Cl Cl 0.1484 0.1585 'International Tables Vol C Tables 4.2.6.8 and 6.1.1.4'
Na Na 0.0362 0.0249 'International Tables Vol C Tables 4.2.6.8 and 6.1.1.4'
B B 0.0013 0.0007 'International Tables Vol C Tables 4.2.6.8 and 6.1.1.4'
F F 0.0171 0.0103 'International Tables Vol C Tables 4.2.6.8 and 6.1.1.4'

loop_
_geom_angle_atom_site_label_1
_geom_angle_atom_site_label_2
_geom_angle_atom_site_label_3
_geom_angle
C1 N1 C8 110.2(5)
C1 N1 C15 107.6(4)
C8 N1 C15 111.8(4)
C1 N1 H1A 109.0
C8 N1 H1A 109.0
C15 N1 H1A 109.0
C3 N2 C2 126.6(6)
C3 N2 C5 109.8(5)
C2 N2 C5 123.1(5)
C3 N3 C6 126.4(6)
C3 N3 C4 108.7(5)
C6 N3 C4 124.7(5)
C21 N4 C14 110.9(4)
C21 N4 C7 109.6(5)
C14 N4 C7 111.0(4)
C21 N4 H4A 108.4
C14 N4 H4A 108.4
C7 N4 H4A 108.4
C10 N5 C12 109.6(5)
C10 N5 C9 125.6(5)
C12 N5 C9 124.9(5)
C10 N6 C13 126.5(6)
C10 N6 C11 110.1(5)
C13 N6 C11 123.4(5)
C17 N7 C16 125.9(6)
C17 N7 C19 109.4(5)
C16 N7 C19 124.6(5)
C17 N8 C20 125.2(6)
C17 N8 C18 109.1(5)
C20 N8 C18 125.7(5)
N1 C1 C2 116.1(5)
N1 C1 H10A 108.3
C2 C1 H10A 108.3
N1 C1 H10B 108.3
C2 C1 H10B 108.3
H10A C1 H10B 107.4
N2 C2 C1 112.9(5)
N2 C2 H10C 109.0
C1 C2 H10C 109.0
N2 C2 H10D 109.0
C1 C2 H10D 109.0
H10C C2 H10D 107.8
N2 C3 N3 114.6(6)
N2 C3 H10E 122.7
N3 C3 H10E 122.7
N3 C4 C5 102.8(5)
N3 C4 H10F 111.2
C5 C4 H10F 111.2
N3 C4 H10G 111.2
C5 C4 H10G 111.2
H10F C4 H10G 109.1
N2 C5 C4 102.2(5)
N2 C5 H10H 111.3
C4 C5 H10H 111.3
N2 C5 H10I 111.3
C4 C5 H10I 111.3
H10H C5 H10I 109.2
N3 C6 C7 112.8(5)
N3 C6 H10J 109.0
C7 C6 H10J 109.0
N3 C6 H10K 109.0
C7 C6 H10K 109.0
H10J C6 H10K 107.8
C6 C7 N4 116.6(4)
C6 C7 H10L 108.2
N4 C7 H10L 108.2
C6 C7 H10M 108.2
N4 C7 H10M 108.2
H10L C7 H10M 107.3
N1 C8 C9 115.9(5)
N1 C8 H10N 108.3
C9 C8 H10N 108.3
N1 C8 H10O 108.3
C9 C8 H10O 108.3
H10N C8 H10O 107.4
N5 C9 C8 113.3(5)
N5 C9 H10P 108.9
C8 C9 H10P 108.9
N5 C9 H10Q 108.9
C8 C9 H10Q 108.9
H10P C9 H10Q 107.7
N6 C10 N5 114.1(6)
N6 C10 H11A 122.9
N5 C10 H11A 122.9
N6 C11 C12 102.3(4)
N6 C11 H11B 111.3
C12 C11 H11B 111.3
N6 C11 H11C 111.3
C12 C11 H11C 111.3
H11B C11 H11C 109.2
N5 C12 C11 103.5(5)
N5 C12 H11D 111.1
C11 C12 H11D 111.1
N5 C12 H11E 111.1
C11 C12 H11E 111.1
H11D C12 H11E 109.0
N6 C13 C14 112.8(4)
N6 C13 H11F 109.0
C14 C13 H11F 109.0
N6 C13 H11G 109.0
C14 C13 H11G 109.0
H11F C13 H11G 107.8
C13 C14 N4 115.5(4)
C13 C14 H11H 108.4
N4 C14 H11H 108.4
C13 C14 H11I 108.4
N4 C14 H11I 108.4
H11H C14 H11I 107.5
N1 C15 C16 115.7(4)
N1 C15 H11J 108.4
C16 C15 H11J 108.4
N1 C15 H11K 108.4
C16 C15 H11K 108.4
H11J C15 H11K 107.4
N7 C16 C15 113.0(5)
N7 C16 H11L 109.0
C15 C16 H11L 109.0
N7 C16 H11M 109.0
C15 C16 H11M 109.0
H11L C16 H11M 107.8
N7 C17 N8 114.4(6)
N7 C17 H11N 122.8
N8 C17 H11N 122.8
N8 C18 C19 103.5(5)
N8 C18 H11O 111.1
C19 C18 H11O 111.1
N8 C18 H11P 111.1
C19 C18 H11P 111.1
H11O C18 H11P 109.0
N7 C19 C18 103.5(5)
N7 C19 H11Q 111.1
C18 C19 H11Q 111.1
N7 C19 H11R 111.1
C18 C19 H11R 111.1
H11Q C19 H11R 109.0
N8 C20 C21 114.4(5)
N8 C20 H12A 108.7
C21 C20 H12A 108.7
N8 C20 H12B 108.7
C21 C20 H12B 108.7
H12A C20 H12B 107.6
N4 C21 C20 115.7(5)
N4 C21 H12C 108.4
C20 C21 H12C 108.4
N4 C21 H12D 108.4
C20 C21 H12D 108.4
H12C C21 H12D 107.4
C201 N21 C208 107.3(5)
C201 N21 C215 110.4(5)
C208 N21 C215 110.9(5)
C201 N21 H21S 109.4
C208 N21 H21S 109.4
C215 N21 H21S 109.4
C203 N22 C202 126.4(7)
C203 N22 C205 108.4(7)
C202 N22 C205 125.1(7)
C203 N23 C206 127.1(7)
C203 N23 C204 109.5(7)
C206 N23 C204 123.2(7)
C207 N24 C214 110.9(5)
C207 N24 C221 110.1(5)
C214 N24 C221 109.6(5)
C207 N24 H24A 108.7
C214 N24 H24A 108.7
C221 N24 H24A 108.7
C210 N25 C209 126.6(6)
C210 N25 C212 109.9(5)
C209 N25 C212 123.4(6)
C210 N26 C213 125.4(6)
C210 N26 C211 111.2(6)
C213 N26 C211 123.3(6)
C217 N27 C216 126.2(5)
C217 N27 C219 109.1(5)
C216 N27 C219 124.6(5)
C217 N28 C218 110.3(5)
C217 N28 C220 125.9(6)
C218 N28 C220 123.8(6)
N21 C201 C202 115.5(5)
N21 C201 H20A 108.4
C202 C201 H20A 108.4
N21 C201 H20B 108.4
C202 C201 H20B 108.4
H20A C201 H20B 107.5
N22 C202 C201 112.4(6)
N22 C202 H20C 109.1
C201 C202 H20C 109.1
N22 C202 H20D 109.1
C201 C202 H20D 109.1
H20C C202 H20D 107.9
N22 C203 N23 115.9(8)
N22 C203 H20E 122.1
N23 C203 H20E 122.1
N23 C204 C205 102.9(6)
N23 C204 H20F 111.2
C205 C204 H20F 111.2
N23 C204 H20G 111.2
C205 C204 H20G 111.2
H20F C204 H20G 109.1
N22 C205 C204 103.2(6)
N22 C205 H20H 111.1
C204 C205 H20H 111.1
N22 C205 H20I 111.1
C204 C205 H20I 111.1
H20H C205 H20I 109.1
N23 C206 C207 114.5(6)
N23 C206 H20J 108.6
C207 C206 H20J 108.6
N23 C206 H20K 108.6
C207 C206 H20K 108.6
H20J C206 H20K 107.6
C206 C207 N24 117.8(6)
C206 C207 H20L 107.8
N24 C207 H20L 107.8
C206 C207 H20M 107.8
N24 C207 H20M 107.8
H20L C207 H20M 107.2
N21 C208 C209 116.1(5)
N21 C208 H20N 108.3
C209 C208 H20N 108.3
N21 C208 H20O 108.3
C209 C208 H20O 108.3
H20N C208 H20O 107.4
N25 C209 C208 111.9(5)
N25 C209 H20P 109.2
C208 C209 H20P 109.2
N25 C209 H20Q 109.2
C208 C209 H20Q 109.2
H20P C209 H20Q 107.9
N26 C210 N25 114.1(6)
N26 C210 H21A 123.0
N25 C210 H21A 123.0
N26 C211 C212 101.5(5)
N26 C211 H21B 111.5
C212 C211 H21B 111.5
N26 C211 H21C 111.5
C212 C211 H21C 111.5
H21B C211 H21C 109.3
N25 C212 C211 103.3(5)
N25 C212 H21D 111.1
C211 C212 H21D 111.1
N25 C212 H21E 111.1
C211 C212 H21E 111.1
H21D C212 H21E 109.1
N26 C213 C214 112.4(6)
N26 C213 H21F 109.1
C214 C213 H21F 109.1
N26 C213 H21G 109.1
C214 C213 H21G 109.1
H21F C213 H21G 107.9
C213 C214 N24 114.2(5)
C213 C214 H21H 108.7
N24 C214 H21H 108.7
C213 C214 H21I 108.7
N24 C214 H21I 108.7
H21H C214 H21I 107.6
C216 C215 N21 115.6(5)
C216 C215 H21J 108.4
N21 C215 H21J 108.4
C216 C215 H21K 108.4
N21 C215 H21K 108.4
H21J C215 H21K 107.4
N27 C216 C215 112.5(5)
N27 C216 H21L 109.1
C215 C216 H21L 109.1
N27 C216 H21M 109.1
C215 C216 H21M 109.1
H21L C216 H21M 107.8
N28 C217 N27 114.5(6)
N28 C217 H21N 122.7
N27 C217 H21N 122.7
N28 C218 C219 102.5(5)
N28 C218 H21O 111.3
C219 C218 H21O 111.3
N28 C218 H21P 111.3
C219 C218 H21P 111.3
H21O C218 H21P 109.2
N27 C219 C218 103.4(5)
N27 C219 H21Q 111.1
C218 C219 H21Q 111.1
N27 C219 H21R 111.1
C218 C219 H21R 111.1
H21Q C219 H21R 109.0
N28 C220 C221 112.6(5)
N28 C220 H22A 109.1
C221 C220 H22A 109.1
N28 C220 H22B 109.1
C221 C220 H22B 109.1
H22A C220 H22B 107.8
C220 C221 N24 115.0(5)
C220 C221 H22C 108.5
N24 C221 H22C 108.5
C220 C221 H22D 108.5
N24 C221 H22D 108.5
H22C C221 H22D 107.5
C301 N31 C315 109.2(4)
C301 N31 C308 109.7(4)
C315 N31 C308 109.4(4)
C301 N31 H31S 109.5
C315 N31 H31S 109.5
C308 N31 H31S 109.5
C303 N32 C302 125.8(6)
C303 N32 C305 109.9(5)
C302 N32 C305 124.2(5)
C303 N33 C306 125.2(5)
C303 N33 C304 110.1(5)
C306 N33 C304 124.7(5)
C307 N34 C314 110.0(4)
C307 N34 C321 109.4(4)
C314 N34 C321 108.9(4)
C307 N34 H34A 109.5
C314 N34 H34A 109.5
C321 N34 H34A 109.5
C310 N35 C309 126.6(5)
C310 N35 C312 109.5(5)
C309 N35 C312 123.8(5)
C310 N36 C313 125.9(6)
C310 N36 C311 108.6(5)
C313 N36 C311 124.7(5)
C317 N37 C316 125.8(5)
C317 N37 C319 108.7(5)
C316 N37 C319 125.4(5)
C317 N38 C320 126.7(5)
C317 N38 C318 109.5(5)
C320 N38 C318 123.6(5)
N31 C301 C302 114.5(5)
N31 C301 H30A 108.6
C302 C301 H30A 108.6
N31 C301 H30B 108.6
C302 C301 H30B 108.6
H30A C301 H30B 107.6
N32 C302 C301 113.0(4)
N32 C302 H30C 109.0
C301 C302 H30C 109.0
N32 C302 H30D 109.0
C301 C302 H30D 109.0
H30C C302 H30D 107.8
N33 C303 N32 113.7(6)
N33 C303 H30E 123.1
N32 C303 H30E 123.1
N33 C304 C305 102.7(4)
N33 C304 H30F 111.2
C305 C304 H30F 111.2
N33 C304 H30G 111.2
C305 C304 H30G 111.2
H30F C304 H30G 109.1
N32 C305 C304 103.4(5)
N32 C305 H30H 111.1
C304 C305 H30H 111.1
N32 C305 H30I 111.1
C304 C305 H30I 111.1
H30H C305 H30I 109.1
N33 C306 C307 112.8(5)
N33 C306 H30J 109.0
C307 C306 H30J 109.0
N33 C306 H30K 109.0
C307 C306 H30K 109.0
H30J C306 H30K 107.8
N34 C307 C306 116.8(4)
N34 C307 H30L 108.1
C306 C307 H30L 108.1
N34 C307 H30M 108.1
C306 C307 H30M 108.1
H30L C307 H30M 107.3
N31 C308 C309 116.8(4)
N31 C308 H30N 108.1
C309 C308 H30N 108.1
N31 C308 H30O 108.1
C309 C308 H30O 108.1
H30N C308 H30O 107.3
N35 C309 C308 113.0(5)
N35 C309 H30P 109.0
C308 C309 H30P 109.0
N35 C309 H30Q 109.0
C308 C309 H30Q 109.0
H30P C309 H30Q 107.8
N36 C310 N35 114.5(6)
N36 C310 H31A 122.8
N35 C310 H31A 122.8
N36 C311 C312 103.8(5)
N36 C311 H31B 111.0
C312 C311 H31B 111.0
N36 C311 H31C 111.0
C312 C311 H31C 111.0
H31B C311 H31C 109.0
N35 C312 C311 101.4(4)
N35 C312 H31D 111.5
C311 C312 H31D 111.5
N35 C312 H31E 111.5
C311 C312 H31E 111.5
H31D C312 H31E 109.3
N36 C313 C314 113.7(5)
N36 C313 H31F 108.8
C314 C313 H31F 108.8
N36 C313 H31G 108.8
C314 C313 H31G 108.8
H31F C313 H31G 107.7
C313 C314 N34 116.0(5)
C313 C314 H31H 108.3
N34 C314 H31H 108.3
C313 C314 H31I 108.3
N34 C314 H31I 108.3
H31H C314 H31I 107.4
N31 C315 C316 115.2(4)
N31 C315 H31J 108.5
C316 C315 H31J 108.5
N31 C315 H31K 108.5
C316 C315 H31K 108.5
H31J C315 H31K 107.5
N37 C316 C315 113.4(5)
N37 C316 H31L 108.9
C315 C316 H31L 108.9
N37 C316 H31M 108.9
C315 C316 H31M 108.9
H31L C316 H31M 107.7
N38 C317 N37 115.3(6)
N38 C317 H31N 122.4
N37 C317 H31N 122.4
N38 C318 C319 103.1(5)
N38 C318 H31O 111.1
C319 C318 H31O 111.1
N38 C318 H31P 111.1
C319 C318 H31P 111.1
H31O C318 H31P 109.1
N37 C319 C318 103.4(4)
N37 C319 H31Q 111.1
C318 C319 H31Q 111.1
N37 C319 H31R 111.1
C318 C319 H31R 111.1
H31Q C319 H31R 109.0
N38 C320 C321 114.1(4)
N38 C320 H32A 108.7
C321 C320 H32A 108.7
N38 C320 H32B 108.7
C321 C320 H32B 108.7
H32A C320 H32B 107.6
C320 C321 N34 115.4(5)
C320 C321 H32C 108.4
N34 C321 H32C 108.4
C320 C321 H32D 108.4
N34 C321 H32D 108.4
H32C C321 H32D 107.5
C401 N41 C408 110.0(4)
C401 N41 C415 109.9(5)
C408 N41 C415 110.1(5)
C401 N41 H41S 108.9
C408 N41 H41S 108.9
C415 N41 H41S 108.9
C403 N42 C402 127.3(6)
C403 N42 C405 109.0(6)
C402 N42 C405 123.5(6)
C403 N43 C406 125.5(6)
C403 N43 C404 108.5(6)
C406 N43 C404 126.0(6)
C407 N44 C414 109.4(5)
C407 N44 C421 110.5(5)
C414 N44 C421 110.3(5)
C407 N44 H44A 108.9
C414 N44 H44A 108.9
C421 N44 H44A 108.9
C410 N45 C409 126.3(6)
C410 N45 C412 108.7(6)
C409 N45 C412 124.9(6)
C410 N46 C413 125.8(6)
C410 N46 C411 110.2(6)
C413 N46 C411 124.0(6)
C417 N47 C416 127.1(6)
C417 N47 C419 109.6(7)
C416 N47 C419 123.3(7)
C417 N48 C420 125.9(7)
C417 N48 C418 109.0(7)
C420 N48 C418 125.0(7)
C402 C401 N41 116.0(5)
C402 C401 H40A 108.3
N41 C401 H40A 108.3
C402 C401 H40B 108.3
N41 C401 H40B 108.3
H40A C401 H40B 107.4
N42 C402 C401 113.3(5)
N42 C402 H40C 108.9
C401 C402 H40C 108.9
N42 C402 H40D 108.9
C401 C402 H40D 108.9
H40C C402 H40D 107.7
N42 C403 N43 115.2(6)
N42 C403 H40E 122.4
N43 C403 H40E 122.4
N43 C404 C405 103.6(5)
N43 C404 H40F 111.0
C405 C404 H40F 111.0
N43 C404 H40G 111.0
C405 C404 H40G 111.0
H40F C404 H40G 109.0
N42 C405 C404 103.4(6)
N42 C405 H40H 111.1
C404 C405 H40H 111.1
N42 C405 H40I 111.1
C404 C405 H40I 111.1
H40H C405 H40I 109.1
N43 C406 C407 113.3(6)
N43 C406 H40J 108.9
C407 C406 H40J 108.9
N43 C406 H40K 108.9
C407 C406 H40K 108.9
H40J C406 H40K 107.7
N44 C407 C406 116.0(5)
N44 C407 H40L 108.3
C406 C407 H40L 108.3
N44 C407 H40M 108.3
C406 C407 H40M 108.3
H40L C407 H40M 107.4
N41 C408 C409 115.4(5)
N41 C408 H40N 108.4
C409 C408 H40N 108.4
N41 C408 H40O 108.4
C409 C408 H40O 108.4
H40N C408 H40O 107.5
N45 C409 C408 115.6(5)
N45 C409 H40P 108.4
C408 C409 H40P 108.4
N45 C409 H40Q 108.4
C408 C409 H40Q 108.4
H40P C409 H40Q 107.4
N46 C410 N45 115.0(6)
N46 C410 H41A 122.5
N45 C410 H41A 122.5
N46 C411 C412 102.5(5)
N46 C411 H41B 111.3
C412 C411 H41B 111.3
N46 C411 H41C 111.3
C412 C411 H41C 111.3
H41B C411 H41C 109.2
N45 C412 C411 103.6(5)
N45 C412 H41D 111.0
C411 C412 H41D 111.0
N45 C412 H41E 111.0
C411 C412 H41E 111.0
H41D C412 H41E 109.0
N46 C413 C414 112.6(5)
N46 C413 H41F 109.1
C414 C413 H41F 109.1
N46 C413 H41G 109.1
C414 C413 H41G 109.1
H41F C413 H41G 107.8
N44 C414 C413 116.6(5)
N44 C414 H41H 108.1
C413 C414 H41H 108.1
N44 C414 H41I 108.1
C413 C414 H41I 108.1
H41H C414 H41I 107.3
C416 C415 N41 115.2(5)
C416 C415 H41J 108.5
N41 C415 H41J 108.5
C416 C415 H41K 108.5
N41 C415 H41K 108.5
H41J C415 H41K 107.5
N47 C416 C415 113.2(5)
N47 C416 H41L 108.9
C415 C416 H41L 108.9
N47 C416 H41M 108.9
C415 C416 H41M 108.9
H41L C416 H41M 107.7
N48 C417 N47 114.8(7)
N48 C417 H41N 122.6
N47 C417 H41N 122.6
N48 C418 C419 103.2(6)
N48 C418 H41O 111.1
C419 C418 H41O 111.1
N48 C418 H41P 111.1
C419 C418 H41P 111.1
H41O C418 H41P 109.1
N47 C419 C418 103.2(6)
N47 C419 H41Q 111.1
C418 C419 H41Q 111.1
N47 C419 H41R 111.1
C418 C419 H41R 111.1
H41Q C419 H41R 109.1
N48 C420 C421 113.5(6)
N48 C420 H42A 108.9
C421 C420 H42A 108.9
N48 C420 H42B 108.9
C421 C420 H42B 108.9
H42A C420 H42B 107.7
C420 C421 N44 115.9(5)
C420 C421 H42C 108.3
N44 C421 H42C 108.3
C420 C421 H42D 108.3
N44 C421 H42D 108.3
H42C C421 H42D 107.4
O14 Cl1 O13 107.9(3)
O14 Cl1 O12 109.9(3)
O13 Cl1 O12 109.1(3)
O14 Cl1 O11 110.5(3)
O13 Cl1 O11 111.4(3)
O12 Cl1 O11 108.0(3)
O23 Cl2 O24 111.9(4)
O23 Cl2 O21 114.3(4)
O24 Cl2 O21 113.7(4)
O23 Cl2 O22 104.7(5)
O24 Cl2 O22 106.1(4)
O21 Cl2 O22 105.1(3)
O31 Cl3 O32 111.9(3)
O31 Cl3 O33 110.5(4)
O32 Cl3 O33 111.7(3)
O31 Cl3 O34 107.2(3)
O32 Cl3 O34 109.4(4)
O33 Cl3 O34 105.8(3)
O54 Cl5 O53 112.4(4)
O54 Cl5 O51 107.3(4)
O53 Cl5 O51 107.5(3)
O54 Cl5 O52 110.2(3)
O53 Cl5 O52 110.8(3)
O51 Cl5 O52 108.7(3)
O81 Cl8 O82 111.6(4)
O81 Cl8 O84 111.4(4)
O82 Cl8 O84 111.2(3)
O81 Cl8 O83 107.4(4)
O82 Cl8 O83 105.2(4)
O84 Cl8 O83 109.9(4)
O103 Cl10 O104 103.6(8)
O103 Cl10 O101 116.5(6)
O104 Cl10 O101 122.6(7)
O103 Cl10 O102 103.7(7)
O104 Cl10 O102 109.0(9)
O101 Cl10 O102 99.8(6)
O111 Cl11 O113 112.4(4)
O111 Cl11 O114 108.4(4)
O113 Cl11 O114 109.2(4)
O111 Cl11 O112 111.4(4)
O113 Cl11 O112 109.2(3)
O114 Cl11 O112 106.0(3)
O133 Cl13 O134 114.2(5)
O133 Cl13 O132 109.3(5)
O134 Cl13 O132 109.9(5)
O133 Cl13 O131 105.9(5)
O134 Cl13 O131 109.6(5)
O132 Cl13 O131 107.6(4)
O153 Cl15 O154 117.7(4)
O153 Cl15 O152 112.3(4)
O154 Cl15 O152 112.9(4)
O153 Cl15 O151 105.0(4)
O154 Cl15 O151 104.4(4)
O152 Cl15 O151 102.7(4)
O42 Cl4 O41 116.5(6)
O42 Cl4 O43 113.9(8)
O41 Cl4 O43 118.8(5)
O42 Cl4 O44 106.7(7)
O41 Cl4 O44 96.9(5)
O43 Cl4 O44 99.9(7)
O64 Cl6 O63 113.1(6)
O64 Cl6 O61 115.8(4)
O63 Cl6 O61 100.8(5)
O64 Cl6 O62 113.6(6)
O63 Cl6 O62 107.6(5)
O61 Cl6 O62 104.7(5)
O72 Cl7 O71 108.3(8)
O72 Cl7 O74 109.1(9)
O71 Cl7 O74 123.4(6)
O72 Cl7 O73 119.4(8)
O71 Cl7 O73 99.5(6)
O74 Cl7 O73 97.4(8)
O93 Cl9 O94 117.1(7)
O93 Cl9 O91 117.2(5)
O94 Cl9 O91 112.0(5)
O93 Cl9 O92 106.0(6)
O94 Cl9 O92 98.8(6)
O91 Cl9 O92 102.6(5)
O124 Cl12 O121 115.5(8)
O124 Cl12 O123 110.4(7)
O121 Cl12 O123 110.3(6)
O124 Cl12 O122 109.5(9)
O121 Cl12 O122 104.7(6)
O123 Cl12 O122 105.9(6)
O143 Cl14 O144 123.3(7)
O143 Cl14 O142 112.0(7)
O144 Cl14 O142 111.9(7)
O143 Cl14 O141 105.2(6)
O144 Cl14 O141 98.7(6)
O142 Cl14 O141 102.3(7)
O163 Cl16 O164 121.9(12)
O163 Cl16 O161 111.6(10)
O164 Cl16 O161 96.7(9)
O163 Cl16 O162 112.8(11)
O164 Cl16 O162 118.1(12)
O161 Cl16 O162 87.9(9)
O173 Cl17 O171 120.1(11)
O173 Cl17 O174 118.4(11)
O171 Cl17 O174 93.7(8)
O173 Cl17 O172 117.3(10)
O171 Cl17 O172 112.4(8)
O174 Cl17 O172 88.4(9)

loop_
_geom_bond_atom_site_label_1
_geom_bond_atom_site_label_2
_geom_bond_distance
N1 C1 1.503(6)
N1 C8 1.504(6)
N1 C15 1.514(5)
N1 H1A 0.9100
N2 C3 1.292(6)
N2 C2 1.443(6)
N2 C5 1.478(6)
N3 C3 1.316(6)
N3 C6 1.468(6)
N3 C4 1.473(6)
N4 C21 1.504(6)
N4 C14 1.508(6)
N4 C7 1.515(6)
N4 H4A 0.9100
N5 C10 1.305(6)
N5 C12 1.456(6)
N5 C9 1.462(6)
N6 C10 1.308(6)
N6 C13 1.440(6)
N6 C11 1.463(6)
N7 C17 1.293(6)
N7 C16 1.463(6)
N7 C19 1.465(7)
N8 C17 1.303(6)
N8 C20 1.442(6)
N8 C18 1.464(6)
C1 C2 1.529(7)
C1 H10A 0.9700
C1 H10B 0.9700
C2 H10C 0.9700
C2 H10D 0.9700
C3 H10E 0.9300
C4 C5 1.529(7)
C4 H10F 0.9700
C4 H10G 0.9700
C5 H10H 0.9700
C5 H10I 0.9700
C6 C7 1.508(6)
C6 H10J 0.9700
C6 H10K 0.9700
C7 H10L 0.9700
C7 H10M 0.9700
C8 C9 1.514(6)
C8 H10N 0.9700
C8 H10O 0.9700
C9 H10P 0.9700
C9 H10Q 0.9700
C10 H11A 0.9300
C11 C12 1.538(7)
C11 H11B 0.9700
C11 H11C 0.9700
C12 H11D 0.9700
C12 H11E 0.9700
C13 C14 1.504(6)
C13 H11F 0.9700
C13 H11G 0.9700
C14 H11H 0.9700
C14 H11I 0.9700
C15 C16 1.528(6)
C15 H11J 0.9700
C15 H11K 0.9700
C16 H11L 0.9700
C16 H11M 0.9700
C17 H11N 0.9300
C18 C19 1.497(7)
C18 H11O 0.9700
C18 H11P 0.9700
C19 H11Q 0.9700
C19 H11R 0.9700
C20 C21 1.517(7)
C20 H12A 0.9700
C20 H12B 0.9700
C21 H12C 0.9700
C21 H12D 0.9700
N21 C201 1.488(7)
N21 C208 1.514(6)
N21 C215 1.515(6)
N21 H21S 0.9100
N22 C203 1.291(7)
N22 C202 1.449(7)
N22 C205 1.485(8)
N23 C203 1.293(7)
N23 C206 1.432(7)
N23 C204 1.464(8)
N24 C207 1.529(7)
N24 C214 1.527(7)
N24 C221 1.540(7)
N24 H24A 0.9100
N25 C210 1.305(6)
N25 C209 1.446(6)
N25 C212 1.464(6)
N26 C210 1.290(6)
N26 C213 1.448(7)
N26 C211 1.471(6)
N27 C217 1.306(6)
N27 C216 1.452(6)
N27 C219 1.461(6)
N28 C217 1.298(6)
N28 C218 1.453(6)
N28 C220 1.461(6)
C201 C202 1.521(8)
C201 H20A 0.9700
C201 H20B 0.9700
C202 H20C 0.9700
C202 H20D 0.9700
C203 H20E 0.9300
C204 C205 1.521(8)
C204 H20F 0.9700
C204 H20G 0.9700
C205 H20H 0.9700
C205 H20I 0.9700
C206 C207 1.495(7)
C206 H20J 0.9700
C206 H20K 0.9700
C207 H20L 0.9700
C207 H20M 0.9700
C208 C209 1.516(7)
C208 H20N 0.9700
C208 H20O 0.9700
C209 H20P 0.9700
C209 H20Q 0.9700
C210 H21A 0.9300
C211 C212 1.547(7)
C211 H21B 0.9700
C211 H21C 0.9700
C212 H21D 0.9700
C212 H21E 0.9700
C213 C214 1.509(7)
C213 H21F 0.9700
C213 H21G 0.9700
C214 H21H 0.9700
C214 H21I 0.9700
C215 C216 1.496(7)
C215 H21J 0.9700
C215 H21K 0.9700
C216 H21L 0.9700
C216 H21M 0.9700
C217 H21N 0.9300
C218 C219 1.537(7)
C218 H21O 0.9700
C218 H21P 0.9700
C219 H21Q 0.9700
C219 H21R 0.9700
C220 C221 1.514(7)
C220 H22A 0.9700
C220 H22B 0.9700
C221 H22C 0.9700
C221 H22D 0.9700
N31 C301 1.501(6)
N31 C315 1.501(6)
N31 C308 1.512(6)
N31 H31S 0.9100
N32 C303 1.308(6)
N32 C302 1.454(6)
N32 C305 1.461(6)
N33 C303 1.301(6)
N33 C306 1.435(6)
N33 C304 1.471(6)
N34 C307 1.508(5)
N34 C314 1.511(6)
N34 C321 1.522(6)
N34 H34A 0.9100
N35 C310 1.312(6)
N35 C309 1.456(6)
N35 C312 1.473(6)
N36 C310 1.305(6)
N36 C313 1.442(6)
N36 C311 1.464(6)
N37 C317 1.313(6)
N37 C316 1.454(6)
N37 C319 1.482(6)
N38 C317 1.301(6)
N38 C320 1.452(5)
N38 C318 1.477(6)
C301 C302 1.526(6)
C301 H30A 0.9700
C301 H30B 0.9700
C302 H30C 0.9700
C302 H30D 0.9700
C303 H30E 0.9300
C304 C305 1.523(7)
C304 H30F 0.9700
C304 H30G 0.9700
C305 H30H 0.9700
C305 H30I 0.9700
C306 C307 1.516(6)
C306 H30J 0.9700
C306 H30K 0.9700
C307 H30L 0.9700
C307 H30M 0.9700
C308 C309 1.524(7)
C308 H30N 0.9700
C308 H30O 0.9700
C309 H30P 0.9700
C309 H30Q 0.9700
C310 H31A 0.9300
C311 C312 1.531(7)
C311 H31B 0.9700
C311 H31C 0.9700
C312 H31D 0.9700
C312 H31E 0.9700
C313 C314 1.510(7)
C313 H31F 0.9700
C313 H31G 0.9700
C314 H31H 0.9700
C314 H31I 0.9700
C315 C316 1.522(6)
C315 H31J 0.9700
C315 H31K 0.9700
C316 H31L 0.9700
C316 H31M 0.9700
C317 H31N 0.9300
C318 C319 1.529(7)
C318 H31O 0.9700
C318 H31P 0.9700
C319 H31Q 0.9700
C319 H31R 0.9700
C320 C321 1.511(6)
C320 H32A 0.9700
C320 H32B 0.9700
C321 H32C 0.9700
C321 H32D 0.9700
N41 C401 1.508(6)
N41 C408 1.512(6)
N41 C415 1.525(6)
N41 H41S 0.9100
N42 C403 1.299(7)
N42 C402 1.443(7)
N42 C405 1.474(7)
N43 C403 1.305(7)
N43 C406 1.448(7)
N43 C404 1.476(7)
N44 C407 1.502(6)
N44 C414 1.509(6)
N44 C421 1.497(6)
N44 H44A 0.9100
N45 C410 1.313(7)
N45 C409 1.445(7)
N45 C412 1.470(6)
N46 C410 1.290(7)
N46 C413 1.447(7)
N46 C411 1.469(6)
N47 C417 1.306(7)
N47 C416 1.459(7)
N47 C419 1.470(7)
N48 C417 1.304(7)
N48 C420 1.441(7)
N48 C418 1.484(8)
C401 C402 1.512(7)
C401 H40A 0.9700
C401 H40B 0.9700
C402 H40C 0.9700
C402 H40D 0.9700
C403 H40E 0.9300
C404 C405 1.506(8)
C404 H40F 0.9700
C404 H40G 0.9700
C405 H40H 0.9700
C405 H40I 0.9700
C406 C407 1.522(7)
C406 H40J 0.9700
C406 H40K 0.9700
C407 H40L 0.9700
C407 H40M 0.9700
C408 C409 1.517(7)
C408 H40N 0.9700
C408 H40O 0.9700
C409 H40P 0.9700
C409 H40Q 0.9700
C410 H41A 0.9300
C411 C412 1.530(7)
C411 H41B 0.9700
C411 H41C 0.9700
C412 H41D 0.9700
C412 H41E 0.9700
C413 C414 1.507(7)
C413 H41F 0.9700
C413 H41G 0.9700
C414 H41H 0.9700
C414 H41I 0.9700
C415 C416 1.507(7)
C415 H41J 0.9700
C415 H41K 0.9700
C416 H41L 0.9700
C416 H41M 0.9700
C417 H41N 0.9300
C418 C419 1.525(9)
C418 H41O 0.9700
C418 H41P 0.9700
C419 H41Q 0.9700
C419 H41R 0.9700
C420 C421 1.508(7)
C420 H42A 0.9700
C420 H42B 0.9700
C421 H42C 0.9700
C421 H42D 0.9700
Cl1 O14 1.314(5)
Cl1 O13 1.367(4)
Cl1 O12 1.374(4)
Cl1 O11 1.375(4)
Cl2 O23 1.253(6)
Cl2 O24 1.294(5)
Cl2 O21 1.332(6)
Cl2 O22 1.343(6)
Cl3 O31 1.333(5)
Cl3 O32 1.346(5)
Cl3 O33 1.346(5)
Cl3 O34 1.352(5)
Cl5 O54 1.309(5)
Cl5 O53 1.336(5)
Cl5 O51 1.366(5)
Cl5 O52 1.369(4)
Cl8 O81 1.325(4)
Cl8 O82 1.329(5)
Cl8 O84 1.332(5)
Cl8 O83 1.383(5)
Cl10 O103 1.354(11)
Cl10 O104 1.357(18)
Cl10 O101 1.368(4)
Cl10 O102 1.486(13)
Cl11 O111 1.344(6)
Cl11 O113 1.352(5)
Cl11 O114 1.380(5)
Cl11 O112 1.395(4)
Cl13 O133 1.299(8)
Cl13 O134 1.304(7)
Cl13 O132 1.324(5)
Cl13 O131 1.355(5)
Cl15 O153 1.294(5)
Cl15 O154 1.301(5)
Cl15 O152 1.375(5)
Cl15 O151 1.454(6)
Cl4 O42 1.344(10)
Cl4 O41 1.368(5)
Cl4 O43 1.468(12)
Cl4 O44 1.479(10)
Cl6 O64 1.361(7)
Cl6 O63 1.377(8)
Cl6 O61 1.387(5)
Cl6 O62 1.397(8)
Cl7 O72 1.18(2)
Cl7 O71 1.322(5)
Cl7 O74 1.360(10)
Cl7 O73 1.476(11)
Cl9 O93 1.309(10)
Cl9 O94 1.363(10)
Cl9 O91 1.358(5)
Cl9 O92 1.442(10)
Cl12 O124 1.321(16)
Cl12 O121 1.355(4)
Cl12 O123 1.403(10)
Cl12 O122 1.486(14)
Cl14 O143 1.360(12)
Cl14 O144 1.392(11)
Cl14 O142 1.389(8)
Cl14 O141 1.396(5)
Cl16 O163 1.317(9)
Cl16 O164 1.320(9)
Cl16 O161 1.328(8)
Cl16 O162 1.410(9)
Cl17 O173 1.326(9)
Cl17 O171 1.345(8)
Cl17 O174 1.359(9)
Cl17 O172 1.361(8)
O12W O17W 1.002(16)
O15W O16W 1.74(2)
